data_1567302
loop_
_publ_author_name
'Jori, Nadir'
'Rajeshkumar, Thayalan'
'Scopelliti, Rosario'
'\(Zivkovi\'c, Ivica'
'Sienkiewicz, Andrzej'
'Maron, Laurent'
'Mazzanti, Marinella'

_publ_section_title
;
 Cation assisted binding and cleavage of dinitrogen by uranium complexes
;
_journal_issue 32
_journal_name_full 'Chemical Science'
_journal_page_first 9232
_journal_page_last 9242
_journal_paper_doi 10.1039/D2SC02530B
_journal_volume 13
_journal_year 2022
_chemical_formula_moiety 'C72 H162 O26 Rb2 Si6 U2, 2(C7 H8)'
_chemical_formula_sum 'C86 H178 O26 Rb2 Si6 U2'
_chemical_formula_weight 2443.81
_space_group_crystal_system triclinic
_space_group_IT_number 2
_space_group_name_Hall '-P 1'
_space_group_name_H-M_alt 'P -1'
_atom_sites_solution_hydrogens geom
_atom_sites_solution_primary dual
_atom_sites_solution_secondary difmap
_audit_creation_date 2022-02-14
_audit_creation_method
;
Olex2 1.5
(compiled 2021.12.09 svn.r5202d8cf for OlexSys, GUI svn.r6439)
;
_audit_update_record
;
2022-02-24 deposited with the CCDC.	2022-07-14 downloaded from the CCDC.
;
_cell_angle_alpha 79.6962(13)
_cell_angle_beta 89.4157(13)
_cell_angle_gamma 67.0260(16)
_cell_formula_units_Z 2
_cell_length_a 14.4840(2)
_cell_length_b 17.5730(3)
_cell_length_c 25.4883(4)
_cell_measurement_reflns_used 42188
_cell_measurement_temperature 140.00(10)
_cell_measurement_theta_max 75.9620
_cell_measurement_theta_min 3.4940
_cell_volume 5863.83(18)
_computing_cell_refinement 'CrysAlisPro 1.171.41.121a (Rigaku OD, 2021)'
_computing_data_collection 'CrysAlisPro 1.171.41.121a (Rigaku OD, 2021)'
_computing_data_reduction 'CrysAlisPro 1.171.41.121a (Rigaku OD, 2021)'
_computing_molecular_graphics 'Olex2 1.5 (Dolomanov et al., 2009)'
_computing_publication_material 'Olex2 1.5 (Dolomanov et al., 2009)'
_computing_structure_refinement 'SHELXL 2018/3 (Sheldrick, 2015)'
_computing_structure_solution 'SHELXT  (Sheldrick, 2015)'
_diffrn_ambient_environment N~2~
_diffrn_ambient_temperature 140.00(10)
_diffrn_detector 'CCD plate'
_diffrn_detector_area_resol_mean 5.2817
_diffrn_detector_type AtlasS2
_diffrn_measured_fraction_theta_full 0.989
_diffrn_measured_fraction_theta_max 0.973
_diffrn_measurement_details
;
List of Runs (angles in degrees, time in seconds):

  # Type    Start    End  Width  t~exp~   \w     \q     \k     \f   Frames
#--------------------------------------------------------------------------
  1  \w    -72.00  18.00   1.00    3.00    --  -40.41  96.00  50.00   90
  2  \w     40.00  79.00   1.00    3.00    --   40.41 -96.00 -58.00   39
  3  \w    114.00 141.00   1.00   12.00    --  112.00  96.00  50.00   27
  4  \w     79.00 106.00   1.00   12.00    --  112.00 -96.00 -58.00   27
  5  \w   -113.00 -22.00   1.00    3.00    --  -40.41 -38.00 -30.00   91
  6  \w    -63.00  26.00   1.00    3.00    --  -40.41  38.00 -30.00   89
  7  \w     17.00 112.00   1.00    3.00    --   40.41  57.00-180.00   95
  8  \w     17.00  42.00   1.00    3.00    --   40.41  38.00 -60.00   25
  9  \w     29.00  75.00   1.00    3.00    --   40.41-125.00-120.00   46
 10  \w     29.00  72.00   1.00   12.00    --  112.00 -94.00 -30.00   43
 11  \w    134.00 177.00   1.00   12.00    --  112.00  30.00 120.00   43
 12  \w     82.00 128.00   1.00   12.00    --  112.00 -45.00 -60.00   46
 13  \w     58.00 108.00   1.00   12.00    --  112.00-111.00-180.00   50
 14  \w    128.00 178.00   1.00   12.00    --  112.00  30.00   0.00   50
 15  \w     51.00 109.00   1.00   12.00    --  112.00-111.00  60.00   58
 16  \w     59.00 104.00   1.00   12.00    --  112.00 -94.00-150.00   45
 17  \w     63.00 111.00   1.00   12.00    --  112.00 -45.00  30.00   48
 18  \w     38.00  70.00   1.00   12.00    --  112.00-111.00 -60.00   32
 19  \w    101.00 128.00   1.00   12.00    --  112.00  30.00 120.00   27
 20  \w    109.00 169.00   1.00   12.00    --  112.00 111.00-120.00   60
 21  \w     80.00 109.00   1.00   12.00    --  112.00-111.00-150.00   29
 22  \w     99.00 126.00   1.00   12.00    --  112.00  30.00   0.00   27
 23  \w    105.00 166.00   1.00   12.00    --  112.00 111.00-180.00   61
 24  \w    105.00 150.00   1.00   12.00    --  112.00 111.00 120.00   45
 25  \w     41.00  66.00   1.00   12.00    --  112.00 -61.00-180.00   25
 26  \w     87.00 137.00   1.00   12.00    --  112.00 -61.00-180.00   50
 27  \w     47.00  77.00   1.00   12.00    --  112.00 -94.00-180.00   30
 28  \w     63.00 133.00   1.00   12.00    --  112.00 178.00-120.00   70
 29  \w     84.00 171.00   1.00   12.00    --  112.00  30.00  60.00   87
 30  \w    103.00 137.00   1.00   12.00    --  112.00  77.00 -90.00   34
 31  \w     29.00  79.00   1.00   12.00    --  112.00 -94.00-120.00   50
 32  \w     76.00 109.00   1.00   12.00    --  112.00-111.00  90.00   33
 33  \w     46.00 107.00   1.00   12.00    --  112.00-111.00  30.00   61
 34  \w     83.00 109.00   1.00   12.00    --  112.00-111.00 -60.00   26
 35  \w    132.00 174.00   1.00   12.00    --  112.00  77.00  30.00   42
 36  \w     65.00  90.00   1.00   12.00    --  112.00 178.00 -30.00   25
 37  \w    128.00 166.00   1.00   12.00    --  112.00  45.00-180.00   38
 38  \w     68.00 107.00   1.00   12.00    --  112.00-111.00   0.00   39
 39  \w     45.00  70.00   1.00   12.00    --  112.00 -45.00 -60.00   25
 40  \w     37.00  64.00   1.00   12.00    --  112.00-111.00 -90.00   27
 41  \w     66.00 109.00   1.00   12.00    --  112.00-111.00 -90.00   43
 42  \w     53.00  78.00   1.00   12.00    --  112.00-111.00 150.00   25
 43  \w     31.00 107.00   1.00   12.00    --  112.00 -94.00  90.00   76
 44  \w     61.00  88.00   1.00   12.00    --  112.00 -94.00 120.00   27
 45  \w     43.00 139.00   1.00   12.00    --  112.00 -30.00  60.00   96
;
_diffrn_measurement_device 'four-circle diffractometer'
_diffrn_measurement_device_type 'SuperNova, Dual, Cu at home/near, AtlasS2'
_diffrn_measurement_method '\w scans'
_diffrn_orient_matrix_type 'CrysAlisPro convention (1999,Acta A55,543-557)'
_diffrn_orient_matrix_UB_11 -0.0011001000
_diffrn_orient_matrix_UB_12 -0.0452503000
_diffrn_orient_matrix_UB_13 0.0575050000
_diffrn_orient_matrix_UB_21 -0.1157263000
_diffrn_orient_matrix_UB_22 0.0408613000
_diffrn_orient_matrix_UB_23 -0.0039933000
_diffrn_orient_matrix_UB_31 -0.0032484000
_diffrn_orient_matrix_UB_32 -0.0754245000
_diffrn_orient_matrix_UB_33 -0.0216245000
_diffrn_radiation_monochromator mirror
_diffrn_radiation_probe x-ray
_diffrn_radiation_type 'Cu K\a'
_diffrn_radiation_wavelength 1.54184
_diffrn_reflns_av_R_equivalents 0.0269
_diffrn_reflns_av_unetI/netI 0.0263
_diffrn_reflns_Laue_measured_fraction_full 0.989
_diffrn_reflns_Laue_measured_fraction_max 0.973
_diffrn_reflns_limit_h_max 18
_diffrn_reflns_limit_h_min -18
_diffrn_reflns_limit_k_max 17
_diffrn_reflns_limit_k_min -22
_diffrn_reflns_limit_l_max 31
_diffrn_reflns_limit_l_min -31
_diffrn_reflns_number 68433
_diffrn_reflns_point_group_measured_fraction_full 0.989
_diffrn_reflns_point_group_measured_fraction_max 0.973
_diffrn_reflns_theta_full 67.684
_diffrn_reflns_theta_max 76.112
_diffrn_reflns_theta_min 2.999
_diffrn_source 'micro-focus sealed X-ray tube'
_diffrn_source_type 'SuperNova (Cu) X-ray Source'
_exptl_absorpt_coefficient_mu 9.795
_exptl_absorpt_correction_T_max 0.280
_exptl_absorpt_correction_T_min 0.104
_exptl_absorpt_correction_type analytical
_exptl_absorpt_process_details
;
CrysAlisPro 1.171.41.121a (Rigaku Oxford Diffraction, 2021)
Analytical numeric absorption correction using a multifaceted crystal
model based on expressions derived by R.C. Clark & J.S. Reid.
(Clark, R. C. & Reid, J. S. (1995). Acta Cryst. A51, 887-897)
Empirical absorption correction using spherical harmonics,
implemented in SCALE3 ABSPACK scaling algorithm.
;
_exptl_crystal_colour 'clear pale green'
_exptl_crystal_density_diffrn 1.384
_exptl_crystal_description irregular
_exptl_crystal_F_000 2488
_exptl_crystal_size_max 0.412
_exptl_crystal_size_mid 0.282
_exptl_crystal_size_min 0.267
_refine_diff_density_max 3.019
_refine_diff_density_min -2.322
_refine_diff_density_rms 0.123
_refine_ls_extinction_coef 0.000048(7)
_refine_ls_extinction_expression Fc^*^=kFc[1+0.001xFc^2^\l^3^/sin(2\q)]^-1/4^
_refine_ls_extinction_method 'SHELXL-2018/3 (Sheldrick 2018)'
_refine_ls_goodness_of_fit_ref 1.060
_refine_ls_hydrogen_treatment constr
_refine_ls_matrix_type full
_refine_ls_number_parameters 1228
_refine_ls_number_reflns 23858
_refine_ls_number_restraints 1603
_refine_ls_restrained_S_all 1.052
_refine_ls_R_factor_all 0.0426
_refine_ls_R_factor_gt 0.0391
_refine_ls_shift/su_max 0.001
_refine_ls_shift/su_mean 0.000
_refine_ls_structure_factor_coef Fsqd
_refine_ls_weighting_details 'w=1/[\s^2^(Fo^2^)+(0.0566P)^2^+17.4889P] where P=(Fo^2^+2Fc^2^)/3'
_refine_ls_weighting_scheme calc
_refine_ls_wR_factor_gt 0.1058
_refine_ls_wR_factor_ref 0.1093
_reflns_Friedel_coverage 0.000
_reflns_number_gt 21871
_reflns_number_total 23858
_reflns_threshold_expression 'I > 2\s(I)'
_cod_data_source_file d2sc02530b2.cif
_cod_data_source_block nj844
_cod_depositor_comments 'Adding full bibliography for 1567298--1567305.cif.'
_cod_original_cell_volume 5863.85(18)
_cod_database_code 1567302
_shelx_shelxl_version_number 2018/3
_chemical_oxdiff_formula 'C86 H172 O26 Si6 Rb2 U2'
_shelx_space_group_comment
;
The symmetry employed for this shelxl refinement is uniquely defined
by the following loop, which should always be used as a source of
symmetry information in preference to the above space-group names.
They are only intended as comments.
;
_shelx_estimated_absorpt_t_max 0.180
_shelx_estimated_absorpt_t_min 0.107
_olex2_refinement_description
;
1. Fixed Uiso
 At 1.2 times of:
  All C(H) groups
 At 1.5 times of:
  All C(H,H,H) groups
2. Restrained distances
 U1-O7 \\sim U1-O5 \\sim U1-O6 \\sim U2-O6 \\sim U2-O5 \\sim U2-O7 \\sim U2-O8
\\sim U1-O8
 with sigma of 0.02
 C50-C51 \\sim C51-C52 \\sim C50-C52
 with sigma of 0.02
 O44-C16 \\sim O44-C49
 with sigma of 0.02
 C19-C16 \\sim C17-C16 \\sim C37-C16 \\sim C50-C49 \\sim C51-C49 \\sim C52-C49
 with sigma of 0.02
 C17-C19 \\sim C19-C37 \\sim C17-C37
 with sigma of 0.02
 C13-C15 \\sim C15-C14 \\sim C13-C14
 with sigma of 0.02
 C110-C111 \\sim C111-C112 \\sim C110-C112
 with sigma of 0.02
 C110-C109 \\sim C13-C109 \\sim C111-C109 \\sim C14-C109 \\sim C112-C109 \\sim
C15-C109
 with sigma of 0.02
3. Uiso/Uaniso restraints and constraints
O5 \\sim O6 \\sim O7 \\sim O8: within 2A with sigma of 0.005 and sigma for
terminal atoms of 0.01 within 2A
C128 \\sim C129 \\sim C130 \\sim C131 \\sim C132 \\sim C133 \\sim C134: within
2A with sigma of 0.01 and sigma for terminal atoms of 0.02 within 2A
C16 \\sim C17 \\sim C19 \\sim C37 \\sim C49 \\sim C50 \\sim C51 \\sim C52:
within 2A with sigma of 0.01 and sigma for terminal atoms of 0.02 within 2A
C13 \\sim C14 \\sim C15 \\sim C109 \\sim C110 \\sim C111 \\sim C112: within 2A
with sigma of 0.01 and sigma for terminal atoms of 0.02 within 2A
4. Rigid body (RIGU) restrains
 All non-hydrogen atoms
 with sigma for 1-2 distances of 0.001 and sigma for 1-3 distances of 0.001
5. Others
 Sof(O6)=Sof(O8)=1-FVAR(1)
 Sof(O5)=Sof(O7)=FVAR(1)
 Sof(C13)=Sof(H13A)=Sof(H13B)=Sof(H13C)=Sof(C14)=Sof(H14A)=Sof(H14B)=Sof(H14C)=
 Sof(C15)=Sof(H15A)=Sof(H15B)=Sof(H15C)=1-FVAR(2)
 Sof(C110)=Sof(H11D)=Sof(H11E)=Sof(H11F)=Sof(C111)=Sof(H11G)=Sof(H11H)=
 Sof(H11I)=Sof(C112)=Sof(H11J)=Sof(H11K)=Sof(H11L)=FVAR(2)
 Sof(C16)=Sof(C17)=Sof(H17A)=Sof(H17B)=Sof(H17C)=Sof(C19)=Sof(H19A)=Sof(H19B)=
 Sof(H19C)=Sof(C37)=Sof(H37A)=Sof(H37B)=Sof(H37C)=1-FVAR(3)
 Sof(C49)=Sof(C50)=Sof(H50A)=Sof(H50B)=Sof(H50C)=Sof(C51)=Sof(H51A)=Sof(H51B)=
 Sof(H51C)=Sof(C52)=Sof(H52A)=Sof(H52B)=Sof(H52C)=FVAR(3)
 Fixed X: U1(0.737889) U2(0.69263)
 Fixed Y: U1(0.3807) U2(0.58012)
 Fixed Z: U1(0.28168) U2(0.21527)
6.a Aromatic/amide H refined with riding coordinates:
 C122(H122), C123(H123), C124(H124), C125(H125), C126(H126), C129(H129),
 C130(H130), C131(H131), C132(H132), C133(H133)
6.b Fitted hexagon refined as free rotating group:
 C121(C122,C123,C124,C125,C126)
6.c Idealised Me refined as rotating group:
 C2(H2A,H2B,H2C), C3(H3A,H3B,H3C), C4(H4A,H4B,H4C), C6(H6A,H6B,H6C), C7(H7A,
 H7B,H7C), C8(H8A,H8B,H8C), C10(H10A,H10B,H10C), C11(H11A,H11B,H11C), C12(H12A,
 H12B,H12C), C13(H13A,H13B,H13C), C14(H14A,H14B,H14C), C15(H15A,H15B,H15C),
 C17(H17A,H17B,H17C), C19(H19A,H19B,H19C), C22(H22A,H22B,H22C), C23(H23A,H23B,
 H23C), C24(H24A,H24B,H24C), C26(H26A,H26B,H26C), C27(H27A,H27B,H27C), C28(H28A,
 H28B,H28C), C30(H30A,H30B,H30C), C31(H31A,H31B,H31C), C32(H32A,H32B,H32C),
 C37(H37A,H37B,H37C), C42(H42A,H42B,H42C), C43(H43A,H43B,H43C), C44(H44A,H44B,
 H44C), C46(H46A,H46B,H46C), C47(H47A,H47B,H47C), C48(H48A,H48B,H48C), C50(H50A,
 H50B,H50C), C51(H51A,H51B,H51C), C52(H52A,H52B,H52C), C62(H62A,H62B,H62C),
 C63(H63A,H63B,H63C), C64(H64A,H64B,H64C), C66(H66A,H66B,H66C), C67(H67A,H67B,
 H67C), C68(H68A,H68B,H68C), C70(H70A,H70B,H70C), C71(H71A,H71B,H71C), C72(H72A,
 H72B,H72C), C82(H82A,H82B,H82C), C83(H83A,H83B,H83C), C84(H84A,H84B,H84C),
 C86(H86A,H86B,H86C), C87(H87A,H87B,H87C), C88(H88A,H88B,H88C), C90(H90A,H90B,
 H90C), C91(H91A,H91B,H91C), C92(H92A,H92B,H92C), C102(H10D,H10E,H10F),
 C103(H10G,H10H,H10I), C104(H10J,H10K,H10L), C106(H10M,H10N,H10O), C107(H10P,
 H10Q,H10R), C108(H10S,H10T,H10U), C110(H11D,H11E,H11F), C111(H11G,H11H,H11I),
 C112(H11J,H11K,H11L), C127(H12D,H12E,H12F), C134(H13D,H13E,H13F)
;
_olex2_date_sample_data_collection 2021-11-30
_olex2_submission_special_instructions 'No special instructions were received'
_oxdiff_exptl_absorpt_empirical_details
;
Empirical correction (ABSPACK) includes:
- Absorption correction using spherical harmonics
- Frame scaling
- Detector area scaling
- B-factor correction
;
_oxdiff_exptl_absorpt_empirical_full_max 1.691
_oxdiff_exptl_absorpt_empirical_full_min 0.662

loop_
_space_group_symop_operation_xyz
'x, y, z'
'-x, -y, -z'

loop_
_atom_site_label
_atom_site_type_symbol
_atom_site_fract_x
_atom_site_fract_y
_atom_site_fract_z
_atom_site_U_iso_or_equiv
_atom_site_adp_type
_atom_site_occupancy
_atom_site_site_symmetry_order
_atom_site_calc_flag
_atom_site_refinement_flags_posn
_atom_site_refinement_flags_adp
_atom_site_refinement_flags_occupancy
_atom_site_disorder_assembly
_atom_site_disorder_group
U1 U 0.737889 0.380700 0.281680 0.02500(5) Uani 1 1 d D . . . .
U2 U 0.692630 0.580120 0.215270 0.02582(5) Uani 1 1 d D . . . .
Rb1 Rb 0.79658(3) 0.16149(3) 0.35148(2) 0.03192(9) Uani 1 1 d . . . . .
Rb2 Rb 0.64167(4) 0.79843(3) 0.14714(2) 0.03442(10) Uani 1 1 d . . . . .
Si1 Si 0.98131(10) 0.19798(8) 0.26490(5) 0.0334(3) Uani 1 1 d . . . . .
Si2 Si 0.57339(10) 0.26115(8) 0.26229(5) 0.0327(3) Uani 1 1 d . . . . .
Si3 Si 0.75063(11) 0.31668(8) 0.43336(5) 0.0336(3) Uani 1 1 d . . . . .
Si4 Si 0.46504(10) 0.76988(8) 0.24124(5) 0.0326(3) Uani 1 1 d . . . . .
Si5 Si 0.87523(10) 0.68403(9) 0.22596(6) 0.0370(3) Uani 1 1 d . . . . .
Si6 Si 0.64854(11) 0.65272(9) 0.06359(5) 0.0357(3) Uani 1 1 d . . . . .
O1 O 0.8795(3) 0.2716(2) 0.27507(15) 0.0382(7) Uani 1 1 d . . . . .
O2 O 0.9700(3) 0.1102(2) 0.29340(14) 0.0366(6) Uani 1 1 d . . . . .
O3 O 0.9992(3) 0.1908(2) 0.20263(14) 0.0407(7) Uani 1 1 d . . . . .
O4 O 1.0820(3) 0.2025(3) 0.28860(16) 0.0460(8) Uani 1 1 d . . . . .
O5 O 0.7140(5) 0.4534(3) 0.2047(2) 0.0482(13) Uani 0.664(6) 1 d D U P A 1
O6 O 0.6297(9) 0.4882(6) 0.2248(4) 0.0454(17) Uani 0.336(6) 1 d D U P A 2
O7 O 0.7158(5) 0.5075(3) 0.2924(2) 0.0471(13) Uani 0.664(6) 1 d D U P A 1
O8 O 0.7969(10) 0.4759(6) 0.2750(5) 0.0481(18) Uani 0.336(6) 1 d D U P A 2
O21 O 0.6431(3) 0.3076(2) 0.27423(14) 0.0379(7) Uani 1 1 d . . . . .
O22 O 0.4556(3) 0.3066(2) 0.27304(16) 0.0415(7) Uani 1 1 d . . . . .
O23 O 0.6160(3) 0.1712(2) 0.30555(14) 0.0363(6) Uani 1 1 d . . . . .
O24 O 0.5766(3) 0.2446(2) 0.20151(14) 0.0399(7) Uani 1 1 d . . . . .
O41 O 0.7471(3) 0.3359(2) 0.36962(13) 0.0347(6) Uani 1 1 d . . . . .
O42 O 0.8303(3) 0.3408(2) 0.46358(14) 0.0418(7) Uani 1 1 d . . . . .
O43 O 0.6426(3) 0.3624(2) 0.45726(14) 0.0383(7) Uani 1 1 d . . . . .
O44 O 0.7914(3) 0.2133(2) 0.44999(14) 0.0445(8) Uani 1 1 d D . . . .
O61 O 0.5626(3) 0.6939(2) 0.22887(15) 0.0381(7) Uani 1 1 d . . . . .
O62 O 0.3591(3) 0.7626(2) 0.23039(15) 0.0410(7) Uani 1 1 d . . . . .
O63 O 0.4656(3) 0.7859(2) 0.30197(14) 0.0399(7) Uani 1 1 d . . . . .
O64 O 0.4616(3) 0.8531(2) 0.19783(14) 0.0379(7) Uani 1 1 d . . . . .
O81 O 0.7997(3) 0.6440(2) 0.21663(14) 0.0359(7) Uani 1 1 d . . . . .
O82 O 0.9009(3) 0.6861(3) 0.28748(17) 0.0514(9) Uani 1 1 d . . . . .
O83 O 0.8185(3) 0.7839(2) 0.19747(17) 0.0444(7) Uani 1 1 d . . . . .
O84 O 0.9832(3) 0.6405(2) 0.20086(15) 0.0406(7) Uani 1 1 d . . . . .
O101 O 0.6675(3) 0.6283(2) 0.12721(13) 0.0376(7) Uani 1 1 d . . . . .
O102 O 0.5469(3) 0.6470(3) 0.04099(14) 0.0426(7) Uani 1 1 d . . . . .
O103 O 0.7390(3) 0.5992(3) 0.03031(14) 0.0432(7) Uani 1 1 d . . . . .
O104 O 0.6423(3) 0.7500(2) 0.04877(14) 0.0441(8) Uani 1 1 d . . . . .
C1 C 1.0347(4) 0.0228(3) 0.2949(2) 0.0414(10) Uani 1 1 d . . . . .
C2 C 1.1355(5) 0.0019(4) 0.3234(3) 0.0559(14) Uani 1 1 d . . . . .
H2A H 1.176347 -0.058464 0.327251 0.084 Uiso 1 1 calc R U . . .
H2B H 1.124915 0.016987 0.358864 0.084 Uiso 1 1 calc R U . . .
H2C H 1.170345 0.033850 0.302560 0.084 Uiso 1 1 calc R U . . .
C3 C 0.9807(6) -0.0268(4) 0.3274(3) 0.0660(17) Uani 1 1 d . . . . .
H3A H 0.974636 -0.014864 0.363660 0.099 Uiso 1 1 calc R U . . .
H3B H 1.019188 -0.087104 0.328954 0.099 Uiso 1 1 calc R U . . .
H3C H 0.913573 -0.010258 0.310397 0.099 Uiso 1 1 calc R U . . .
C4 C 1.0468(6) 0.0037(4) 0.2391(3) 0.0559(14) Uani 1 1 d . . . . .
H4A H 1.087218 -0.056388 0.241037 0.084 Uiso 1 1 calc R U . . .
H4B H 1.080460 0.036763 0.218346 0.084 Uiso 1 1 calc R U . . .
H4C H 0.980440 0.018452 0.221647 0.084 Uiso 1 1 calc R U . . .
C5 C 1.0282(5) 0.2405(4) 0.1604(2) 0.0490(11) Uani 1 1 d . . . . .
C6 C 0.9918(7) 0.2259(5) 0.1088(3) 0.0721(19) Uani 1 1 d . . . . .
H6A H 1.025992 0.166383 0.106391 0.108 Uiso 1 1 calc R U . . .
H6B H 1.006865 0.260742 0.078235 0.108 Uiso 1 1 calc R U . . .
H6C H 0.919107 0.241077 0.108595 0.108 Uiso 1 1 calc R U . . .
C7 C 1.1416(6) 0.2108(6) 0.1644(3) 0.078(2) Uani 1 1 d . . . . .
H7A H 1.163414 0.217608 0.198928 0.117 Uiso 1 1 calc R U . . .
H7B H 1.162378 0.244347 0.135459 0.117 Uiso 1 1 calc R U . . .
H7C H 1.172336 0.151358 0.161473 0.117 Uiso 1 1 calc R U . . .
C8 C 0.9783(8) 0.3327(4) 0.1638(3) 0.078(2) Uani 1 1 d . . . . .
H8A H 0.905217 0.349874 0.162878 0.117 Uiso 1 1 calc R U . . .
H8B H 0.995602 0.366491 0.133470 0.117 Uiso 1 1 calc R U . . .
H8C H 1.001686 0.341543 0.197257 0.117 Uiso 1 1 calc R U . . .
C9 C 1.1019(5) 0.2300(5) 0.3354(3) 0.0603(13) Uani 1 1 d . . . . .
C10 C 1.0446(6) 0.2077(6) 0.3821(3) 0.0680(17) Uani 1 1 d . . . . .
H10A H 1.060805 0.226265 0.413520 0.102 Uiso 1 1 calc R U . . .
H10B H 1.063968 0.146601 0.390228 0.102 Uiso 1 1 calc R U . . .
H10C H 0.972217 0.235845 0.372548 0.102 Uiso 1 1 calc R U . . .
C11 C 1.2147(6) 0.1861(6) 0.3479(4) 0.079(2) Uani 1 1 d . . . . .
H11A H 1.249371 0.199945 0.316707 0.119 Uiso 1 1 calc R U . . .
H11B H 1.233859 0.125059 0.356535 0.119 Uiso 1 1 calc R U . . .
H11C H 1.233757 0.204945 0.378436 0.119 Uiso 1 1 calc R U . . .
C12 C 1.0719(7) 0.3259(5) 0.3205(4) 0.0787(19) Uani 1 1 d . . . . .
H12A H 1.094138 0.345302 0.349803 0.118 Uiso 1 1 calc R U . . .
H12B H 0.998676 0.354262 0.314277 0.118 Uiso 1 1 calc R U . . .
H12C H 1.103726 0.338967 0.287978 0.118 Uiso 1 1 calc R U . . .
C13 C 0.656(2) 0.7613(16) -0.0509(8) 0.066(4) Uani 0.249(9) 1 d D U P B 2
H13A H 0.632271 0.804979 -0.083211 0.099 Uiso 0.249(9) 1 calc R U P B 2
H13B H 0.618914 0.725040 -0.048393 0.099 Uiso 0.249(9) 1 calc R U P B 2
H13C H 0.728158 0.727307 -0.052632 0.099 Uiso 0.249(9) 1 calc R U P B 2
C14 C 0.702(2) 0.8540(16) -0.0040(11) 0.074(4) Uani 0.249(9) 1 d D U P B 2
H14A H 0.770204 0.818043 0.011187 0.112 Uiso 0.249(9) 1 calc R U P B 2
H14B H 0.671473 0.898925 0.016462 0.112 Uiso 0.249(9) 1 calc R U P B 2
H14C H 0.704292 0.878775 -0.041317 0.112 Uiso 0.249(9) 1 calc R U P B 2
C15 C 0.5281(13) 0.8654(14) -0.0102(10) 0.067(4) Uani 0.249(9) 1 d D U P B 2
H15A H 0.517573 0.904097 -0.044491 0.100 Uiso 0.249(9) 1 calc R U P B 2
H15B H 0.510633 0.897589 0.018749 0.100 Uiso 0.249(9) 1 calc R U P B 2
H15C H 0.485541 0.833686 -0.010263 0.100 Uiso 0.249(9) 1 calc R U P B 2
C16 C 0.8146(19) 0.1583(12) 0.5022(6) 0.057(3) Uani 0.39(4) 1 d D U P C 2
C17 C 0.754(2) 0.2076(18) 0.5430(11) 0.063(4) Uani 0.39(4) 1 d D U P C 2
H17A H 0.764053 0.260088 0.540441 0.094 Uiso 0.39(4) 1 calc R U P C 2
H17B H 0.776011 0.173824 0.579044 0.094 Uiso 0.39(4) 1 calc R U P C 2
H17C H 0.682383 0.220731 0.535904 0.094 Uiso 0.39(4) 1 calc R U P C 2
C19 C 0.788(3) 0.0842(14) 0.4982(10) 0.066(4) Uani 0.39(4) 1 d D U P C 2
H19A H 0.813428 0.062819 0.465788 0.100 Uiso 0.39(4) 1 calc R U P C 2
H19B H 0.714373 0.102446 0.496779 0.100 Uiso 0.39(4) 1 calc R U P C 2
H19C H 0.817571 0.039519 0.529598 0.100 Uiso 0.39(4) 1 calc R U P C 2
C21 C 0.3730(4) 0.3739(4) 0.2411(3) 0.0460(11) Uani 1 1 d . . . . .
C22 C 0.3001(5) 0.4160(4) 0.2806(3) 0.0633(16) Uani 1 1 d . . . . .
H22A H 0.280177 0.374422 0.303243 0.095 Uiso 1 1 calc R U . . .
H22B H 0.240435 0.461421 0.261090 0.095 Uiso 1 1 calc R U . . .
H22C H 0.332788 0.439381 0.303077 0.095 Uiso 1 1 calc R U . . .
C23 C 0.3244(5) 0.3361(5) 0.2059(3) 0.0625(16) Uani 1 1 d . . . . .
H23A H 0.371527 0.311005 0.179924 0.094 Uiso 1 1 calc R U . . .
H23B H 0.263209 0.380437 0.186990 0.094 Uiso 1 1 calc R U . . .
H23C H 0.307213 0.292607 0.228289 0.094 Uiso 1 1 calc R U . . .
C24 C 0.4091(5) 0.4359(4) 0.2070(3) 0.0600(15) Uani 1 1 d . . . . .
H24A H 0.445999 0.455170 0.229900 0.090 Uiso 1 1 calc R U . . .
H24B H 0.351085 0.484257 0.188334 0.090 Uiso 1 1 calc R U . . .
H24C H 0.453408 0.408181 0.180748 0.090 Uiso 1 1 calc R U . . .
C25 C 0.5741(4) 0.1086(3) 0.3195(2) 0.0426(10) Uani 1 1 d . . . . .
C26 C 0.4957(5) 0.1364(4) 0.3602(3) 0.0572(14) Uani 1 1 d . . . . .
H26A H 0.441455 0.189996 0.344215 0.086 Uiso 1 1 calc R U . . .
H26B H 0.527127 0.143624 0.391772 0.086 Uiso 1 1 calc R U . . .
H26C H 0.467982 0.093600 0.370703 0.086 Uiso 1 1 calc R U . . .
C27 C 0.6618(5) 0.0283(4) 0.3452(3) 0.0546(13) Uani 1 1 d . . . . .
H27A H 0.688959 0.037488 0.377445 0.082 Uiso 1 1 calc R U . . .
H27B H 0.714406 0.013208 0.319877 0.082 Uiso 1 1 calc R U . . .
H27C H 0.638486 -0.017463 0.354750 0.082 Uiso 1 1 calc R U . . .
C28 C 0.5291(6) 0.0948(4) 0.2709(3) 0.0629(17) Uani 1 1 d . . . . .
H28A H 0.506905 0.048468 0.281133 0.094 Uiso 1 1 calc R U . . .
H28B H 0.579586 0.080720 0.244419 0.094 Uiso 1 1 calc R U . . .
H28C H 0.471354 0.146274 0.255463 0.094 Uiso 1 1 calc R U . . .
C29 C 0.6581(4) 0.2210(4) 0.1666(2) 0.0440(10) Uani 1 1 d . . . . .
C30 C 0.7569(5) 0.1621(4) 0.1976(2) 0.0527(13) Uani 1 1 d . . . . .
H30A H 0.774988 0.190953 0.222766 0.079 Uiso 1 1 calc R U . . .
H30B H 0.809855 0.145553 0.172638 0.079 Uiso 1 1 calc R U . . .
H30C H 0.749465 0.111794 0.217396 0.079 Uiso 1 1 calc R U . . .
C31 C 0.6276(6) 0.1771(5) 0.1277(3) 0.0601(16) Uani 1 1 d . . . . .
H31A H 0.619734 0.127084 0.147532 0.090 Uiso 1 1 calc R U . . .
H31B H 0.679685 0.160369 0.102281 0.090 Uiso 1 1 calc R U . . .
H31C H 0.563775 0.215768 0.108233 0.090 Uiso 1 1 calc R U . . .
C32 C 0.6668(6) 0.3014(4) 0.1367(2) 0.0574(14) Uani 1 1 d . . . . .
H32A H 0.605121 0.336088 0.114180 0.086 Uiso 1 1 calc R U . . .
H32B H 0.724229 0.286516 0.114299 0.086 Uiso 1 1 calc R U . . .
H32C H 0.676748 0.333144 0.162562 0.086 Uiso 1 1 calc R U . . .
C37 C 0.927(2) 0.1302(18) 0.5144(11) 0.068(4) Uani 0.39(4) 1 d D U P C 2
H37A H 0.963406 0.103939 0.485555 0.102 Uiso 0.39(4) 1 calc R U P C 2
H37B H 0.947312 0.089465 0.548189 0.102 Uiso 0.39(4) 1 calc R U P C 2
H37C H 0.941494 0.179160 0.517458 0.102 Uiso 0.39(4) 1 calc R U P C 2
C41 C 0.8235(5) 0.4199(4) 0.4759(2) 0.0486(11) Uani 1 1 d . . . . .
C42 C 0.9311(6) 0.4138(5) 0.4761(4) 0.0727(18) Uani 1 1 d . . . . .
H42A H 0.956159 0.408104 0.440574 0.109 Uiso 1 1 calc R U . . .
H42B H 0.973412 0.364540 0.502430 0.109 Uiso 1 1 calc R U . . .
H42C H 0.933175 0.464798 0.485574 0.109 Uiso 1 1 calc R U . . .
C43 C 0.7574(5) 0.4934(4) 0.4336(3) 0.0515(13) Uani 1 1 d . . . . .
H43A H 0.688816 0.495442 0.433133 0.077 Uiso 1 1 calc R U . . .
H43B H 0.784037 0.486253 0.398471 0.077 Uiso 1 1 calc R U . . .
H43C H 0.756670 0.546014 0.441806 0.077 Uiso 1 1 calc R U . . .
C44 C 0.7822(7) 0.4260(5) 0.5306(3) 0.0688(18) Uani 1 1 d . . . . .
H44A H 0.779029 0.478300 0.540590 0.103 Uiso 1 1 calc R U . . .
H44B H 0.826221 0.377789 0.557019 0.103 Uiso 1 1 calc R U . . .
H44C H 0.714556 0.425990 0.529687 0.103 Uiso 1 1 calc R U . . .
C45 C 0.5425(4) 0.3764(4) 0.4393(2) 0.0422(10) Uani 1 1 d . . . . .
C46 C 0.5002(5) 0.4585(4) 0.3987(3) 0.0542(13) Uani 1 1 d . . . . .
H46A H 0.538974 0.452760 0.366853 0.081 Uiso 1 1 calc R U . . .
H46B H 0.504550 0.504073 0.414443 0.081 Uiso 1 1 calc R U . . .
H46C H 0.429712 0.471685 0.388650 0.081 Uiso 1 1 calc R U . . .
C47 C 0.4822(5) 0.3825(5) 0.4886(3) 0.0570(14) Uani 1 1 d . . . . .
H47A H 0.486411 0.426789 0.505727 0.085 Uiso 1 1 calc R U . . .
H47B H 0.509445 0.328517 0.513688 0.085 Uiso 1 1 calc R U . . .
H47C H 0.411786 0.396057 0.478147 0.085 Uiso 1 1 calc R U . . .
C48 C 0.5426(5) 0.3040(4) 0.4136(3) 0.0533(13) Uani 1 1 d . . . . .
H48A H 0.473409 0.313945 0.403028 0.080 Uiso 1 1 calc R U . . .
H48B H 0.572365 0.250962 0.439417 0.080 Uiso 1 1 calc R U . . .
H48C H 0.582084 0.300881 0.382044 0.080 Uiso 1 1 calc R U . . .
C49 C 0.8329(12) 0.1593(8) 0.5015(4) 0.054(2) Uani 0.61(4) 1 d D U P C 1
C50 C 0.7679(15) 0.1903(12) 0.5469(7) 0.068(3) Uani 0.61(4) 1 d D U P C 1
H50A H 0.767743 0.244730 0.551029 0.102 Uiso 0.61(4) 1 calc R U P C 1
H50B H 0.795027 0.149371 0.580227 0.102 Uiso 0.61(4) 1 calc R U P C 1
H50C H 0.698973 0.196712 0.538667 0.102 Uiso 0.61(4) 1 calc R U P C 1
C51 C 0.835(2) 0.0746(8) 0.4945(6) 0.067(3) Uani 0.61(4) 1 d D U P C 1
H51A H 0.881989 0.053040 0.467666 0.100 Uiso 0.61(4) 1 calc R U P C 1
H51B H 0.767379 0.081366 0.482724 0.100 Uiso 0.61(4) 1 calc R U P C 1
H51C H 0.856210 0.034792 0.528642 0.100 Uiso 0.61(4) 1 calc R U P C 1
C52 C 0.9391(12) 0.1538(13) 0.5119(7) 0.071(3) Uani 0.61(4) 1 d D U P C 1
H52A H 0.978743 0.137177 0.481399 0.107 Uiso 0.61(4) 1 calc R U P C 1
H52B H 0.970686 0.111938 0.544276 0.107 Uiso 0.61(4) 1 calc R U P C 1
H52C H 0.936062 0.208877 0.516622 0.107 Uiso 0.61(4) 1 calc R U P C 1
C61 C 0.3148(4) 0.7084(4) 0.2597(2) 0.0446(10) Uani 1 1 d . . . . .
C62 C 0.2437(6) 0.7004(5) 0.2196(3) 0.0666(17) Uani 1 1 d . . . . .
H62A H 0.209651 0.665601 0.237647 0.100 Uiso 1 1 calc R U . . .
H62B H 0.281988 0.674100 0.191099 0.100 Uiso 1 1 calc R U . . .
H62C H 0.193658 0.756487 0.204144 0.100 Uiso 1 1 calc R U . . .
C63 C 0.3957(6) 0.6229(4) 0.2821(4) 0.0693(18) Uani 1 1 d . . . . .
H63A H 0.439068 0.628457 0.309123 0.104 Uiso 1 1 calc R U . . .
H63B H 0.436122 0.600004 0.253139 0.104 Uiso 1 1 calc R U . . .
H63C H 0.364475 0.584750 0.298388 0.104 Uiso 1 1 calc R U . . .
C64 C 0.2574(6) 0.7504(5) 0.3041(3) 0.0648(17) Uani 1 1 d . . . . .
H64A H 0.225047 0.715352 0.323705 0.097 Uiso 1 1 calc R U . . .
H64B H 0.206128 0.805802 0.288514 0.097 Uiso 1 1 calc R U . . .
H64C H 0.304181 0.757136 0.328598 0.097 Uiso 1 1 calc R U . . .
C65 C 0.5433(5) 0.7820(4) 0.3382(2) 0.0478(11) Uani 1 1 d . . . . .
C66 C 0.5959(6) 0.6917(5) 0.3680(3) 0.0631(16) Uani 1 1 d . . . . .
H66A H 0.626893 0.655078 0.342361 0.095 Uiso 1 1 calc R U . . .
H66B H 0.546820 0.673516 0.387081 0.095 Uiso 1 1 calc R U . . .
H66C H 0.647987 0.688343 0.393597 0.095 Uiso 1 1 calc R U . . .
C67 C 0.6188(5) 0.8118(5) 0.3085(3) 0.0577(14) Uani 1 1 d . . . . .
H67A H 0.666945 0.813834 0.334430 0.087 Uiso 1 1 calc R U . . .
H67B H 0.583170 0.868033 0.286920 0.087 Uiso 1 1 calc R U . . .
H67C H 0.654791 0.772519 0.285224 0.087 Uiso 1 1 calc R U . . .
C68 C 0.4906(6) 0.8395(5) 0.3768(3) 0.0683(18) Uani 1 1 d . . . . .
H68A H 0.440145 0.821277 0.394370 0.102 Uiso 1 1 calc R U . . .
H68B H 0.457609 0.897453 0.357150 0.102 Uiso 1 1 calc R U . . .
H68C H 0.540020 0.836699 0.403851 0.102 Uiso 1 1 calc R U . . .
C69 C 0.3855(4) 0.9374(3) 0.1851(2) 0.0448(10) Uani 1 1 d . . . . .
C70 C 0.3053(6) 0.9383(4) 0.1467(3) 0.073(2) Uani 1 1 d . . . . .
H70A H 0.250642 0.994342 0.139604 0.109 Uiso 1 1 calc R U . . .
H70B H 0.278778 0.896528 0.162545 0.109 Uiso 1 1 calc R U . . .
H70C H 0.334802 0.924551 0.113053 0.109 Uiso 1 1 calc R U . . .
C71 C 0.4389(6) 0.9926(4) 0.1595(3) 0.0653(17) Uani 1 1 d . . . . .
H71A H 0.462290 0.977726 0.125097 0.098 Uiso 1 1 calc R U . . .
H71B H 0.496574 0.983907 0.183132 0.098 Uiso 1 1 calc R U . . .
H71C H 0.392254 1.051888 0.153890 0.098 Uiso 1 1 calc R U . . .
C72 C 0.3390(5) 0.9676(4) 0.2354(3) 0.0549(14) Uani 1 1 d . . . . .
H72A H 0.291976 1.026685 0.226047 0.082 Uiso 1 1 calc R U . . .
H72B H 0.392157 0.962399 0.260971 0.082 Uiso 1 1 calc R U . . .
H72C H 0.302866 0.933244 0.251509 0.082 Uiso 1 1 calc R U . . .
C81 C 0.9618(5) 0.6223(5) 0.3302(3) 0.0625(14) Uani 1 1 d . . . . .
C82 C 1.0688(7) 0.6193(8) 0.3269(4) 0.094(3) Uani 1 1 d . . . . .
H82A H 1.112592 0.575736 0.355821 0.141 Uiso 1 1 calc R U . . .
H82B H 1.068319 0.674095 0.330408 0.141 Uiso 1 1 calc R U . . .
H82C H 1.093853 0.606219 0.292378 0.141 Uiso 1 1 calc R U . . .
C83 C 0.9637(8) 0.5363(6) 0.3253(3) 0.083(2) Uani 1 1 d . . . . .
H83A H 0.991543 0.521898 0.291529 0.125 Uiso 1 1 calc R U . . .
H83B H 0.895149 0.538263 0.326111 0.125 Uiso 1 1 calc R U . . .
H83C H 1.005608 0.493633 0.355198 0.125 Uiso 1 1 calc R U . . .
C84 C 0.9178(8) 0.6460(7) 0.3813(3) 0.091(3) Uani 1 1 d . . . . .
H84A H 0.961353 0.606130 0.411703 0.136 Uiso 1 1 calc R U . . .
H84B H 0.850880 0.644513 0.382822 0.136 Uiso 1 1 calc R U . . .
H84C H 0.912376 0.702942 0.382773 0.136 Uiso 1 1 calc R U . . .
C85 C 0.8445(5) 0.8543(4) 0.1997(3) 0.0555(12) Uani 1 1 d . . . . .
C86 C 0.9568(5) 0.8304(4) 0.1972(3) 0.0637(16) Uani 1 1 d . . . . .
H86A H 0.978938 0.809163 0.164254 0.096 Uiso 1 1 calc R U . . .
H86B H 0.992162 0.786518 0.228134 0.096 Uiso 1 1 calc R U . . .
H86C H 0.971928 0.879996 0.197617 0.096 Uiso 1 1 calc R U . . .
C87 C 0.7876(7) 0.9185(5) 0.1521(4) 0.0742(18) Uani 1 1 d . . . . .
H87A H 0.715963 0.929675 0.153554 0.111 Uiso 1 1 calc R U . . .
H87B H 0.812322 0.897180 0.119433 0.111 Uiso 1 1 calc R U . . .
H87C H 0.797348 0.970660 0.151935 0.111 Uiso 1 1 calc R U . . .
C88 C 0.8066(7) 0.8875(5) 0.2503(4) 0.077(2) Uani 1 1 d . . . . .
H88A H 0.846389 0.846696 0.281518 0.116 Uiso 1 1 calc R U . . .
H88B H 0.735825 0.896022 0.252930 0.116 Uiso 1 1 calc R U . . .
H88C H 0.813239 0.941169 0.249229 0.116 Uiso 1 1 calc R U . . .
C89 C 1.0070(4) 0.6091(4) 0.1520(2) 0.0454(10) Uani 1 1 d . . . . .
C90 C 1.1095(5) 0.6110(5) 0.1398(3) 0.0574(14) Uani 1 1 d . . . . .
H90A H 1.130727 0.590031 0.106652 0.086 Uiso 1 1 calc R U . . .
H90B H 1.158770 0.575195 0.169259 0.086 Uiso 1 1 calc R U . . .
H90C H 1.104954 0.668895 0.135606 0.086 Uiso 1 1 calc R U . . .
C91 C 0.9292(5) 0.6638(5) 0.1071(3) 0.0567(14) Uani 1 1 d . . . . .
H91A H 0.920377 0.722645 0.104273 0.085 Uiso 1 1 calc R U . . .
H91B H 0.865044 0.658821 0.114507 0.085 Uiso 1 1 calc R U . . .
H91C H 0.951653 0.645483 0.073342 0.085 Uiso 1 1 calc R U . . .
C92 C 1.0141(6) 0.5195(4) 0.1615(3) 0.0626(16) Uani 1 1 d . . . . .
H92A H 1.032287 0.496688 0.128743 0.094 Uiso 1 1 calc R U . . .
H92B H 0.948999 0.518596 0.171656 0.094 Uiso 1 1 calc R U . . .
H92C H 1.065501 0.485098 0.190323 0.094 Uiso 1 1 calc R U . . .
C101 C 0.4519(4) 0.6610(4) 0.0635(2) 0.0457(10) Uani 1 1 d . . . . .
C102 C 0.4177(5) 0.7378(5) 0.0903(3) 0.0619(15) Uani 1 1 d . . . . .
H10D H 0.412111 0.787601 0.063874 0.093 Uiso 1 1 calc R U . . .
H10E H 0.466872 0.728510 0.119345 0.093 Uiso 1 1 calc R U . . .
H10F H 0.352107 0.746581 0.104723 0.093 Uiso 1 1 calc R U . . .
C103 C 0.4595(6) 0.5830(5) 0.1032(3) 0.0625(16) Uani 1 1 d . . . . .
H10G H 0.510138 0.571391 0.132073 0.094 Uiso 1 1 calc R U . . .
H10H H 0.479160 0.534911 0.085021 0.094 Uiso 1 1 calc R U . . .
H10I H 0.394251 0.592369 0.118180 0.094 Uiso 1 1 calc R U . . .
C104 C 0.3783(5) 0.6763(5) 0.0162(3) 0.0624(17) Uani 1 1 d . . . . .
H10J H 0.312205 0.682924 0.029263 0.094 Uiso 1 1 calc R U . . .
H10K H 0.403139 0.628327 -0.002107 0.094 Uiso 1 1 calc R U . . .
H10L H 0.372403 0.727622 -0.008748 0.094 Uiso 1 1 calc R U . . .
C105 C 0.7638(5) 0.5190(4) 0.0147(2) 0.0475(11) Uani 1 1 d . . . . .
C106 C 0.7400(6) 0.4585(4) 0.0580(3) 0.0587(14) Uani 1 1 d . . . . .
H10M H 0.773431 0.454595 0.092223 0.088 Uiso 1 1 calc R U . . .
H10N H 0.763995 0.402695 0.048430 0.088 Uiso 1 1 calc R U . . .
H10O H 0.667161 0.479324 0.061254 0.088 Uiso 1 1 calc R U . . .
C107 C 0.7050(6) 0.5324(5) -0.0375(3) 0.0628(16) Uani 1 1 d . . . . .
H10P H 0.633067 0.561421 -0.033328 0.094 Uiso 1 1 calc R U . . .
H10Q H 0.717937 0.477799 -0.047158 0.094 Uiso 1 1 calc R U . . .
H10R H 0.726237 0.566712 -0.065768 0.094 Uiso 1 1 calc R U . . .
C108 C 0.8764(5) 0.4868(5) 0.0070(3) 0.0652(16) Uani 1 1 d . . . . .
H10S H 0.889824 0.526992 -0.020716 0.098 Uiso 1 1 calc R U . . .
H10T H 0.898657 0.432067 -0.003959 0.098 Uiso 1 1 calc R U . . .
H10U H 0.912898 0.480837 0.040648 0.098 Uiso 1 1 calc R U . . .
C109 C 0.6409(5) 0.8029(4) -0.0013(2) 0.0578(13) Uani 1 1 d D U . . .
C110 C 0.5832(9) 0.7913(7) -0.0445(3) 0.073(2) Uani 0.751(9) 1 d D U P B 1
H11D H 0.585108 0.828035 -0.077943 0.109 Uiso 0.751(9) 1 calc R U P B 1
H11E H 0.513359 0.805755 -0.035220 0.109 Uiso 0.751(9) 1 calc R U P B 1
H11F H 0.612918 0.732499 -0.048957 0.109 Uiso 0.751(9) 1 calc R U P B 1
C111 C 0.7532(7) 0.7793(7) -0.0144(4) 0.073(2) Uani 0.751(9) 1 d D U P B 1
H11G H 0.783527 0.720143 -0.017967 0.109 Uiso 0.751(9) 1 calc R U P B 1
H11H H 0.789721 0.788062 0.014598 0.109 Uiso 0.751(9) 1 calc R U P B 1
H11I H 0.756725 0.815065 -0.047924 0.109 Uiso 0.751(9) 1 calc R U P B 1
C112 C 0.6010(9) 0.8923(5) 0.0093(4) 0.076(2) Uani 0.751(9) 1 d D U P B 1
H11J H 0.649490 0.897861 0.033336 0.113 Uiso 0.751(9) 1 calc R U P B 1
H11K H 0.536806 0.904556 0.026003 0.113 Uiso 0.751(9) 1 calc R U P B 1
H11L H 0.591075 0.932051 -0.024491 0.113 Uiso 0.751(9) 1 calc R U P B 1
C121 C 0.7436(5) 0.7529(3) 0.5082(3) 0.086(2) Uani 1 1 d G . . . .
C122 C 0.8063(3) 0.7926(4) 0.4880(3) 0.092(2) Uani 1 1 d G . . . .
H122 H 0.872978 0.760111 0.480402 0.111 Uiso 1 1 calc R U . . .
C123 C 0.7712(4) 0.8799(4) 0.4789(3) 0.104(3) Uani 1 1 d G . . . .
H123 H 0.814040 0.907070 0.465031 0.125 Uiso 1 1 calc R U . . .
C124 C 0.6736(5) 0.9275(3) 0.4900(3) 0.113(4) Uani 1 1 d G . . . .
H124 H 0.649685 0.987141 0.483720 0.135 Uiso 1 1 calc R U . . .
C125 C 0.6110(4) 0.8877(4) 0.5102(3) 0.089(2) Uani 1 1 d G . . . .
H125 H 0.544267 0.920254 0.517781 0.107 Uiso 1 1 calc R U . . .
C126 C 0.6460(4) 0.8004(4) 0.5193(3) 0.088(2) Uani 1 1 d G . . . .
H126 H 0.603203 0.773294 0.533152 0.105 Uiso 1 1 calc R U . . .
C127 C 0.7820(10) 0.6595(7) 0.5247(6) 0.129(4) Uani 1 1 d . . . . .
H12D H 0.733424 0.639485 0.512117 0.194 Uiso 1 1 calc R U . . .
H12E H 0.791490 0.644025 0.563792 0.194 Uiso 1 1 calc R U . . .
H12F H 0.846407 0.633520 0.509153 0.194 Uiso 1 1 calc R U . . .
C128 C 0.8939(12) 0.9739(11) 0.0338(6) 0.127(3) Uani 1 1 d . U . . .
C129 C 0.9384(13) 0.8947(11) 0.0214(6) 0.134(3) Uani 1 1 d . U . . .
H129 H 0.902898 0.876000 -0.001007 0.160 Uiso 1 1 calc R U . . .
C130 C 1.0391(14) 0.8405(12) 0.0427(6) 0.151(3) Uani 1 1 d . U . . .
H130 H 1.070324 0.786564 0.033370 0.182 Uiso 1 1 calc R U . . .
C131 C 1.0904(14) 0.8653(13) 0.0759(7) 0.154(4) Uani 1 1 d . U . . .
H131 H 1.156725 0.829153 0.089842 0.185 Uiso 1 1 calc R U . . .
C132 C 1.0404(13) 0.9500(12) 0.0897(6) 0.144(3) Uani 1 1 d . U . . .
H132 H 1.073899 0.968717 0.113185 0.173 Uiso 1 1 calc R U . . .
C133 C 0.9451(11) 1.0007(11) 0.0681(5) 0.127(3) Uani 1 1 d . U . . .
H133 H 0.913078 1.055199 0.076531 0.152 Uiso 1 1 calc R U . . .
C134 C 0.7910(11) 1.0302(11) 0.0133(6) 0.146(4) Uani 1 1 d . U . . .
H13D H 0.773888 1.013768 -0.018840 0.219 Uiso 1 1 calc R U . . .
H13E H 0.786323 1.088296 0.004368 0.219 Uiso 1 1 calc R U . . .
H13F H 0.744208 1.026264 0.040609 0.219 Uiso 1 1 calc R U . . .

loop_
_atom_site_aniso_label
_atom_site_aniso_U_11
_atom_site_aniso_U_22
_atom_site_aniso_U_33
_atom_site_aniso_U_23
_atom_site_aniso_U_13
_atom_site_aniso_U_12
U1 0.02698(8) 0.02473(8) 0.02390(8) -0.00663(5) 0.00039(5) -0.00994(6)
U2 0.02803(8) 0.02481(8) 0.02449(8) -0.00622(5) -0.00057(5) -0.00958(6)
Rb1 0.0338(2) 0.0296(2) 0.0316(2) -0.00730(16) 0.00255(16) -0.01111(17)
Rb2 0.0358(2) 0.0326(2) 0.0367(2) -0.00646(17) 0.00258(17) -0.01545(18)
Si1 0.0294(6) 0.0323(6) 0.0356(6) -0.0088(5) 0.0055(5) -0.0084(5)
Si2 0.0344(6) 0.0316(6) 0.0365(6) -0.0083(5) -0.0021(5) -0.0170(5)
Si3 0.0403(7) 0.0320(6) 0.0251(6) -0.0069(4) 0.0010(5) -0.0100(5)
Si4 0.0296(6) 0.0278(6) 0.0367(6) -0.0049(5) 0.0050(5) -0.0080(5)
Si5 0.0320(6) 0.0399(7) 0.0426(7) -0.0165(5) -0.0019(5) -0.0140(5)
Si6 0.0457(7) 0.0416(7) 0.0255(6) -0.0063(5) -0.0001(5) -0.0231(6)
O1 0.0318(14) 0.0327(14) 0.0470(18) -0.0104(13) 0.0114(13) -0.0085(11)
O2 0.0347(15) 0.0318(12) 0.0387(16) -0.0061(11) 0.0028(13) -0.0084(11)
O3 0.0468(19) 0.0359(16) 0.0370(13) -0.0098(12) 0.0084(13) -0.0125(15)
O4 0.0337(16) 0.058(2) 0.0495(18) -0.0167(17) 0.0056(13) -0.0193(15)
O5 0.075(4) 0.032(2) 0.038(2) -0.0038(16) -0.008(2) -0.023(2)
O6 0.062(4) 0.028(2) 0.049(4) 0.007(3) -0.020(3) -0.025(3)
O7 0.073(4) 0.030(2) 0.034(2) 0.0011(16) -0.009(2) -0.019(2)
O8 0.067(4) 0.030(3) 0.046(4) 0.008(3) -0.022(3) -0.023(3)
O21 0.0417(15) 0.0360(16) 0.0394(16) -0.0064(13) -0.0028(14) -0.0191(13)
O22 0.0352(13) 0.0370(16) 0.0528(19) -0.0086(13) 0.0002(12) -0.0147(12)
O23 0.0377(16) 0.0315(13) 0.0419(16) -0.0064(11) 0.0005(12) -0.0163(12)
O24 0.0398(17) 0.0457(19) 0.0384(13) -0.0109(13) -0.0045(12) -0.0199(14)
O41 0.0408(18) 0.0359(16) 0.0268(11) -0.0084(10) 0.0006(11) -0.0133(14)
O42 0.0405(17) 0.0431(16) 0.0373(17) -0.0126(14) -0.0036(13) -0.0095(14)
O43 0.0413(14) 0.0415(17) 0.0335(16) -0.0129(13) 0.0044(11) -0.0153(12)
O44 0.064(2) 0.0331(13) 0.0293(14) -0.0063(11) 0.0024(13) -0.0110(14)
O61 0.0334(14) 0.0296(13) 0.0447(17) -0.0052(12) 0.0115(13) -0.0064(11)
O62 0.0329(14) 0.0384(17) 0.0486(19) -0.0026(14) 0.0021(13) -0.0132(13)
O63 0.0363(17) 0.0415(18) 0.0389(13) -0.0091(12) 0.0061(12) -0.0118(14)
O64 0.0375(16) 0.0297(13) 0.0412(16) -0.0029(11) 0.0031(13) -0.0093(11)
O81 0.0321(14) 0.0413(16) 0.0427(17) -0.0079(13) -0.0042(13) -0.0233(13)
O82 0.047(2) 0.066(2) 0.0482(15) -0.0285(15) -0.0006(14) -0.0223(18)
O83 0.0378(17) 0.0380(13) 0.063(2) -0.0194(13) 0.0002(15) -0.0169(12)
O84 0.0342(15) 0.0449(18) 0.0475(17) -0.0204(15) 0.0008(12) -0.0158(13)
O101 0.050(2) 0.0407(17) 0.0280(12) -0.0080(11) -0.0002(11) -0.0236(15)
O102 0.0476(16) 0.056(2) 0.0323(16) -0.0110(15) 0.0008(12) -0.0277(15)
O103 0.0479(18) 0.0541(17) 0.0354(17) -0.0141(14) 0.0052(14) -0.0260(15)
O104 0.062(2) 0.0443(15) 0.0314(14) -0.0030(12) -0.0002(13) -0.0285(16)
C1 0.043(2) 0.0309(18) 0.043(2) -0.0067(16) 0.0019(17) -0.0074(16)
C2 0.042(2) 0.049(3) 0.060(3) -0.016(3) -0.005(2) 0.001(2)
C3 0.064(3) 0.036(2) 0.088(4) -0.001(3) 0.019(3) -0.014(3)
C4 0.069(4) 0.042(3) 0.052(2) -0.019(2) 0.000(2) -0.012(3)
C5 0.058(3) 0.043(2) 0.042(2) -0.0049(18) 0.0121(19) -0.017(2)
C6 0.097(5) 0.080(5) 0.041(2) -0.008(3) 0.008(3) -0.038(4)
C7 0.059(3) 0.100(5) 0.066(4) 0.004(4) 0.016(3) -0.030(3)
C8 0.118(6) 0.041(2) 0.061(4) -0.002(2) 0.018(4) -0.020(3)
C9 0.048(3) 0.082(3) 0.064(3) -0.034(3) 0.005(2) -0.031(3)
C10 0.058(3) 0.105(5) 0.052(3) -0.036(3) 0.004(2) -0.035(4)
C11 0.049(3) 0.116(5) 0.082(5) -0.035(4) -0.007(2) -0.034(3)
C12 0.069(4) 0.084(3) 0.106(6) -0.045(3) 0.005(4) -0.042(3)
C13 0.096(9) 0.070(7) 0.031(3) 0.006(4) 0.001(6) -0.038(7)
C14 0.103(7) 0.074(7) 0.057(8) 0.014(6) -0.006(7) -0.057(6)
C15 0.088(4) 0.066(7) 0.038(7) 0.014(5) -0.001(5) -0.032(4)
C16 0.076(5) 0.042(4) 0.036(3) 0.003(3) 0.002(3) -0.008(4)
C17 0.093(8) 0.037(7) 0.030(4) 0.013(5) 0.006(6) -0.004(6)
C19 0.086(9) 0.041(5) 0.055(7) 0.005(4) 0.005(7) -0.013(6)
C21 0.033(2) 0.039(2) 0.062(3) -0.0062(17) -0.0013(16) -0.0118(16)
C22 0.050(3) 0.051(3) 0.079(4) -0.014(3) 0.011(3) -0.009(2)
C23 0.054(4) 0.059(4) 0.074(4) -0.010(3) -0.014(3) -0.023(3)
C24 0.040(3) 0.041(3) 0.090(4) 0.004(2) 0.001(3) -0.013(2)
C25 0.047(2) 0.037(2) 0.050(2) -0.0098(18) 0.0027(17) -0.0234(17)
C26 0.057(3) 0.050(3) 0.072(3) -0.014(3) 0.020(3) -0.028(2)
C27 0.063(3) 0.032(2) 0.067(4) -0.007(2) 0.005(2) -0.019(2)
C28 0.088(5) 0.056(4) 0.063(3) -0.013(3) -0.006(3) -0.047(3)
C29 0.047(2) 0.054(2) 0.035(2) -0.0131(17) -0.0009(15) -0.0216(19)
C30 0.045(2) 0.064(3) 0.043(3) -0.016(2) 0.0016(19) -0.013(2)
C31 0.071(4) 0.070(4) 0.047(3) -0.026(3) -0.004(3) -0.030(3)
C32 0.072(4) 0.064(3) 0.043(3) -0.009(2) 0.007(2) -0.034(3)
C37 0.075(5) 0.045(8) 0.056(7) 0.019(7) -0.005(4) -0.007(5)
C41 0.054(3) 0.047(2) 0.044(2) -0.0148(18) -0.0096(19) -0.017(2)
C42 0.059(3) 0.067(4) 0.094(5) -0.012(4) -0.020(3) -0.028(3)
C43 0.056(3) 0.045(2) 0.055(3) -0.009(2) -0.009(2) -0.020(2)
C44 0.097(5) 0.057(4) 0.046(2) -0.024(2) -0.002(3) -0.017(4)
C45 0.039(2) 0.044(2) 0.047(2) -0.0166(17) 0.0067(16) -0.0169(18)
C46 0.046(3) 0.054(3) 0.058(3) -0.007(2) -0.005(2) -0.017(2)
C47 0.053(3) 0.065(4) 0.060(3) -0.025(2) 0.021(3) -0.026(3)
C48 0.052(3) 0.059(3) 0.063(4) -0.028(3) 0.012(3) -0.031(3)
C49 0.072(5) 0.039(3) 0.035(2) 0.000(2) 0.002(2) -0.007(3)
C50 0.093(7) 0.042(7) 0.034(3) 0.009(4) 0.008(4) 0.005(5)
C51 0.089(9) 0.037(3) 0.057(5) 0.001(3) 0.005(6) -0.011(4)
C52 0.075(4) 0.055(7) 0.060(6) 0.020(6) -0.012(3) -0.014(4)
C61 0.043(2) 0.041(2) 0.056(3) -0.0095(18) 0.0095(18) -0.0219(18)
C62 0.060(4) 0.092(5) 0.069(3) -0.023(3) 0.010(3) -0.049(4)
C63 0.060(3) 0.038(2) 0.108(6) 0.002(3) 0.003(3) -0.024(2)
C64 0.067(4) 0.074(4) 0.074(4) -0.031(3) 0.031(3) -0.043(3)
C65 0.046(2) 0.054(3) 0.041(2) -0.0119(18) 0.0007(16) -0.017(2)
C66 0.063(4) 0.065(3) 0.045(3) 0.000(2) -0.006(2) -0.012(2)
C67 0.049(3) 0.073(4) 0.056(3) -0.012(3) -0.003(2) -0.030(3)
C68 0.074(4) 0.077(4) 0.051(3) -0.029(3) 0.005(3) -0.020(3)
C69 0.044(2) 0.0305(19) 0.049(2) -0.0014(17) -0.0013(17) -0.0055(16)
C70 0.069(4) 0.047(3) 0.083(4) -0.008(3) -0.031(3) -0.004(3)
C71 0.070(4) 0.036(2) 0.078(4) 0.001(3) 0.017(3) -0.015(3)
C72 0.056(3) 0.035(3) 0.062(3) -0.009(2) 0.009(2) -0.005(2)
C81 0.052(3) 0.092(3) 0.046(2) -0.017(2) -0.006(2) -0.029(3)
C82 0.056(3) 0.147(8) 0.077(5) -0.003(5) -0.015(3) -0.045(4)
C83 0.107(7) 0.084(3) 0.054(4) 0.000(3) -0.013(4) -0.038(4)
C84 0.096(6) 0.123(7) 0.050(3) -0.024(4) 0.005(3) -0.037(5)
C85 0.052(3) 0.043(2) 0.086(3) -0.029(2) 0.013(2) -0.027(2)
C86 0.054(3) 0.053(3) 0.102(5) -0.030(3) 0.014(3) -0.033(2)
C87 0.075(4) 0.047(3) 0.109(4) -0.011(3) -0.001(3) -0.033(3)
C88 0.083(5) 0.071(5) 0.106(4) -0.055(4) 0.030(4) -0.045(4)
C89 0.043(2) 0.047(2) 0.051(2) -0.0243(18) 0.0028(17) -0.0158(19)
C90 0.043(2) 0.068(4) 0.065(4) -0.030(3) 0.012(2) -0.019(2)
C91 0.051(3) 0.069(3) 0.048(2) -0.023(2) 0.000(2) -0.017(3)
C92 0.060(4) 0.048(2) 0.086(5) -0.034(2) 0.010(3) -0.019(2)
C101 0.045(2) 0.062(3) 0.035(2) -0.0077(18) 0.0006(16) -0.027(2)
C102 0.051(3) 0.074(3) 0.064(4) -0.027(3) 0.009(3) -0.023(3)
C103 0.061(4) 0.075(3) 0.054(3) 0.004(3) 0.002(3) -0.036(3)
C104 0.054(3) 0.093(5) 0.045(3) -0.007(3) -0.008(2) -0.038(3)
C105 0.049(2) 0.054(2) 0.044(2) -0.0179(19) 0.0033(19) -0.022(2)
C106 0.065(4) 0.050(3) 0.061(3) -0.013(2) 0.008(3) -0.022(3)
C107 0.068(4) 0.081(5) 0.047(2) -0.032(3) 0.002(2) -0.030(3)
C108 0.052(2) 0.078(4) 0.065(4) -0.026(3) 0.011(2) -0.019(2)
C109 0.083(3) 0.060(3) 0.036(2) 0.0058(18) -0.002(2) -0.041(3)
C110 0.102(6) 0.084(6) 0.040(3) 0.011(3) -0.015(4) -0.055(5)
C111 0.085(4) 0.088(5) 0.047(4) 0.014(4) 0.003(3) -0.048(4)
C112 0.119(7) 0.056(3) 0.052(4) 0.008(3) 0.002(4) -0.043(4)
C121 0.074(4) 0.094(4) 0.103(6) -0.041(4) 0.006(4) -0.037(3)
C122 0.069(4) 0.105(4) 0.101(7) -0.019(5) 0.006(4) -0.032(3)
C123 0.070(4) 0.101(4) 0.121(8) 0.012(5) 0.011(5) -0.026(4)
C124 0.075(5) 0.101(4) 0.142(10) 0.007(6) 0.020(5) -0.027(3)
C125 0.078(4) 0.098(4) 0.082(6) -0.009(4) 0.021(4) -0.028(3)
C126 0.068(4) 0.099(4) 0.091(6) -0.012(4) 0.002(4) -0.031(3)
C127 0.107(8) 0.089(4) 0.213(14) -0.064(6) 0.021(8) -0.046(4)
C128 0.130(6) 0.166(7) 0.105(6) 0.000(5) 0.014(4) -0.090(5)
C129 0.147(7) 0.165(7) 0.109(6) 0.000(5) 0.027(5) -0.094(6)
C130 0.150(7) 0.177(8) 0.128(7) 0.009(6) 0.027(5) -0.083(6)
C131 0.141(7) 0.191(8) 0.130(7) 0.019(6) 0.016(5) -0.085(6)
C132 0.133(6) 0.197(8) 0.117(6) 0.011(6) 0.013(5) -0.098(6)
C133 0.131(6) 0.177(7) 0.100(6) 0.002(5) 0.020(4) -0.102(6)
C134 0.127(6) 0.199(10) 0.113(8) 0.016(7) 0.012(5) -0.085(6)

loop_
_atom_type_symbol
_atom_type_description
_atom_type_scat_dispersion_real
_atom_type_scat_dispersion_imag
_atom_type_scat_source
C C 0.0181 0.0091 'International Tables Vol C Tables 4.2.6.8 and 6.1.1.4'
H H 0.0000 0.0000 'International Tables Vol C Tables 4.2.6.8 and 6.1.1.4'
O O 0.0492 0.0322 'International Tables Vol C Tables 4.2.6.8 and 6.1.1.4'
Rb Rb -0.4688 1.6079 'International Tables Vol C Tables 4.2.6.8 and 6.1.1.4'
Si Si 0.2541 0.3302 'International Tables Vol C Tables 4.2.6.8 and 6.1.1.4'
U U -4.3638 13.4090 'International Tables Vol C Tables 4.2.6.8 and 6.1.1.4'

loop_
_exptl_crystal_face_index_h
_exptl_crystal_face_index_k
_exptl_crystal_face_index_l
_exptl_crystal_face_perp_dist
1 2 1 0.1125
-1 -1 0 0.1305
-2 -1 1 0.1365
0 1 1 0.1806
-2 0 1 0.1522
-2 -2 -1 0.1509
5 11 8 0.1118
8 9 5 0.1297
-9 -5 0 0.1464
-9 0 4 0.1522
-8 -4 -8 0.1773
-7 3 -2 0.1924
2 -10 -5 0.1171
7 8 9 0.1212
5 10 9 0.1111
0 0 -16 0.1630
1 5 -13 0.1717
-4 -11 -3 0.1299
-1 -3 -16 0.1585
3 10 -4 0.1747
-2 -7 12 0.0940
0 2 17 0.1186
0 0 -16 0.1570
2 5 -14 0.1694
2 -5 -14 0.1317
6 2 -12 0.1622
7 10 0 0.1425
1 -9 -9 0.1089
1 -10 0 0.1142
-6 -2 -12 0.1827
-5 4 -8 0.1996
3 -1 -16 0.1447
4 4 -13 0.1578

loop_
_geom_angle_atom_site_label_1
_geom_angle_atom_site_label_2
_geom_angle_atom_site_label_3
_geom_angle
_geom_angle_site_symmetry_1
_geom_angle_site_symmetry_3
_geom_angle_publ_flag
U2 U1 Rb1 177.787(7) . . ?
O1 U1 U2 122.10(9) . . ?
O1 U1 Rb1 55.69(9) . . ?
O1 U1 O21 92.55(13) . . ?
O1 U1 O41 90.25(13) . . ?
O5 U1 U2 38.09(14) . . ?
O5 U1 Rb1 140.99(14) . . ?
O5 U1 O1 101.8(2) . . ?
O5 U1 O7 74.2(2) . . ?
O5 U1 O21 100.65(19) . . ?
O5 U1 O41 165.16(18) . . ?
O6 U1 U2 37.0(2) . . ?
O6 U1 Rb1 144.2(2) . . ?
O6 U1 O1 135.3(4) . . ?
O6 U1 O21 89.2(2) . . ?
O6 U1 O41 134.4(4) . . ?
O7 U1 U2 36.15(14) . . ?
O7 U1 Rb1 144.70(14) . . ?
O7 U1 O1 129.6(2) . . ?
O7 U1 O21 137.9(2) . . ?
O7 U1 O41 91.45(16) . . ?
O8 U1 U2 38.7(3) . . ?
O8 U1 Rb1 140.2(3) . . ?
O8 U1 O1 98.7(4) . . ?
O8 U1 O6 75.6(4) . . ?
O8 U1 O21 164.8(3) . . ?
O8 U1 O41 102.7(3) . . ?
O21 U1 U2 126.21(9) . . ?
O21 U1 Rb1 55.00(9) . . ?
O41 U1 U2 127.51(9) . . ?
O41 U1 Rb1 53.57(9) . . ?
O41 U1 O21 87.27(13) . . ?
U1 U2 Rb2 178.286(7) . . ?
O5 U2 U1 36.08(14) . . ?
O5 U2 Rb2 145.57(14) . . ?
O5 U2 O61 135.5(2) . . ?
O5 U2 O81 132.3(2) . . ?
O5 U2 O101 91.46(16) . . ?
O6 U2 U1 38.8(2) . . ?
O6 U2 Rb2 141.7(3) . . ?
O6 U2 O8 76.1(4) . . ?
O6 U2 O61 101.9(4) . . ?
O6 U2 O81 162.8(3) . . ?
O6 U2 O101 101.6(3) . . ?
O7 U2 U1 38.09(15) . . ?
O7 U2 Rb2 140.24(15) . . ?
O7 U2 O5 74.2(2) . . ?
O7 U2 O61 98.8(2) . . ?
O7 U2 O81 102.9(2) . . ?
O7 U2 O101 165.54(17) . . ?
O8 U2 U1 37.3(2) . . ?
O8 U2 Rb2 142.0(2) . . ?
O8 U2 O61 128.4(4) . . ?
O8 U2 O81 87.6(3) . . ?
O8 U2 O101 141.3(4) . . ?
O61 U2 U1 123.56(9) . . ?
O61 U2 Rb2 55.18(9) . . ?
O61 U2 O81 92.23(13) . . ?
O61 U2 O101 90.18(13) . . ?
O81 U2 U1 124.49(9) . . ?
O81 U2 Rb2 55.19(9) . . ?
O101 U2 U1 127.53(9) . . ?
O101 U2 Rb2 54.11(9) . . ?
O101 U2 O81 87.94(13) . . ?
Si1 Rb1 U1 62.65(2) . . ?
Si2 Rb1 U1 63.07(2) . . ?
Si2 Rb1 Si1 100.72(3) . . ?
Si3 Rb1 U1 63.06(2) . . ?
Si3 Rb1 Si1 102.09(3) . . ?
Si3 Rb1 Si2 99.91(3) . . ?
O1 Rb1 U1 36.82(6) . . ?
O1 Rb1 Si1 25.85(6) . . ?
O1 Rb1 Si2 85.05(7) . . ?
O1 Rb1 Si3 84.77(7) . . ?
O2 Rb1 U1 88.17(7) . . ?
O2 Rb1 Si1 26.06(7) . . ?
O2 Rb1 Si2 110.66(8) . . ?
O2 Rb1 Si3 121.72(8) . . ?
O2 Rb1 O1 51.66(9) . . ?
O2 Rb1 O21 103.95(10) . . ?
O2 Rb1 O41 109.84(10) . . ?
O21 Rb1 U1 37.23(7) . . ?
O21 Rb1 Si1 85.19(7) . . ?
O21 Rb1 Si2 25.88(7) . . ?
O21 Rb1 Si3 83.11(7) . . ?
O21 Rb1 O1 63.88(10) . . ?
O23 Rb1 U1 89.06(7) . . ?
O23 Rb1 Si1 119.13(8) . . ?
O23 Rb1 Si2 26.26(7) . . ?
O23 Rb1 Si3 111.10(8) . . ?
O23 Rb1 O1 109.36(10) . . ?
O23 Rb1 O2 118.27(10) . . ?
O23 Rb1 O21 51.86(10) . . ?
O23 Rb1 O41 103.47(10) . . ?
O23 Rb1 O44 117.98(12) . . ?
O41 Rb1 U1 36.89(6) . . ?
O41 Rb1 Si1 85.12(7) . . ?
O41 Rb1 Si2 83.73(7) . . ?
O41 Rb1 Si3 26.17(6) . . ?
O41 Rb1 O1 62.83(9) . . ?
O41 Rb1 O21 61.62(9) . . ?
O44 Rb1 U1 89.41(7) . . ?
O44 Rb1 Si1 114.50(9) . . ?
O44 Rb1 Si2 117.88(9) . . ?
O44 Rb1 Si3 26.59(8) . . ?
O44 Rb1 O1 105.24(11) . . ?
O44 Rb1 O2 123.63(12) . . ?
O44 Rb1 O21 107.22(10) . . ?
O44 Rb1 O41 52.62(10) . . ?
Si4 Rb2 U2 63.01(2) . . ?
Si5 Rb2 U2 62.58(2) . . ?
Si5 Rb2 Si4 101.11(3) . . ?
Si6 Rb2 U2 63.30(2) . . ?
Si6 Rb2 Si4 100.66(3) . . ?
Si6 Rb2 Si5 101.10(3) . . ?
O61 Rb2 U2 36.94(6) . . ?
O61 Rb2 Si4 26.07(6) . . ?
O61 Rb2 Si5 84.13(7) . . ?
O61 Rb2 Si6 84.74(7) . . ?
O61 Rb2 O81 63.97(9) . . ?
O64 Rb2 U2 88.94(7) . . ?
O64 Rb2 Si4 26.23(7) . . ?
O64 Rb2 Si5 119.68(8) . . ?
O64 Rb2 Si6 111.83(8) . . ?
O64 Rb2 O61 52.15(9) . . ?
O64 Rb2 O81 110.71(10) . . ?
O64 Rb2 O101 104.37(10) . . ?
O81 Rb2 U2 37.28(6) . . ?
O81 Rb2 Si4 86.33(7) . . ?
O81 Rb2 Si5 25.39(6) . . ?
O81 Rb2 Si6 83.75(7) . . ?
O83 Rb2 U2 88.41(8) . . ?
O83 Rb2 Si4 112.24(9) . . ?
O83 Rb2 Si5 26.18(8) . . ?
O83 Rb2 Si6 119.74(8) . . ?
O83 Rb2 O61 103.63(11) . . ?
O83 Rb2 O64 120.04(11) . . ?
O83 Rb2 O81 51.49(10) . . ?
O83 Rb2 O101 108.37(10) . . ?
O83 Rb2 O104 120.91(12) . . ?
O101 Rb2 U2 37.07(6) . . ?
O101 Rb2 Si4 84.59(7) . . ?
O101 Rb2 Si5 84.06(7) . . ?
O101 Rb2 Si6 26.24(7) . . ?
O101 Rb2 O61 63.02(9) . . ?
O101 Rb2 O81 61.90(9) . . ?
O104 Rb2 U2 89.48(8) . . ?
O104 Rb2 Si4 118.78(9) . . ?
O104 Rb2 Si5 113.04(9) . . ?
O104 Rb2 Si6 26.43(8) . . ?
O104 Rb2 O61 109.01(11) . . ?
O104 Rb2 O64 118.95(12) . . ?
O104 Rb2 O81 103.59(11) . . ?
O104 Rb2 O101 52.47(10) . . ?
O1 Si1 Rb1 57.01(13) . . ?
O1 Si1 O2 104.88(19) . . ?
O1 Si1 O3 115.2(2) . . ?
O1 Si1 O4 114.3(2) . . ?
O2 Si1 Rb1 48.53(12) . . ?
O3 Si1 Rb1 131.03(16) . . ?
O3 Si1 O2 105.62(19) . . ?
O4 Si1 Rb1 121.73(16) . . ?
O4 Si1 O2 110.9(2) . . ?
O4 Si1 O3 105.7(2) . . ?
O21 Si2 Rb1 56.77(13) . . ?
O21 Si2 O22 116.1(2) . . ?
O21 Si2 O23 104.85(19) . . ?
O21 Si2 O24 113.3(2) . . ?
O22 Si2 Rb1 131.98(15) . . ?
O22 Si2 O23 105.3(2) . . ?
O22 Si2 O24 106.2(2) . . ?
O23 Si2 Rb1 48.84(13) . . ?
O24 Si2 Rb1 120.21(15) . . ?
O24 Si2 O23 110.7(2) . . ?
O41 Si3 Rb1 55.52(13) . . ?
O41 Si3 O42 115.7(2) . . ?
O41 Si3 O43 113.5(2) . . ?
O41 Si3 O44 104.82(18) . . ?
O42 Si3 Rb1 129.24(15) . . ?
O42 Si3 O43 106.32(19) . . ?
O42 Si3 O44 105.0(2) . . ?
O43 Si3 Rb1 123.27(14) . . ?
O43 Si3 O44 111.3(2) . . ?
O44 Si3 Rb1 49.66(13) . . ?
O61 Si4 Rb2 56.86(13) . . ?
O61 Si4 O62 115.3(2) . . ?
O61 Si4 O63 114.3(2) . . ?
O61 Si4 O64 104.87(19) . . ?
O62 Si4 Rb2 129.27(15) . . ?
O62 Si4 O63 105.9(2) . . ?
O62 Si4 O64 105.3(2) . . ?
O63 Si4 Rb2 123.29(15) . . ?
O63 Si4 O64 110.8(2) . . ?
O64 Si4 Rb2 48.40(13) . . ?
O81 Si5 Rb2 57.11(14) . . ?
O81 Si5 O82 116.8(2) . . ?
O81 Si5 O83 104.9(2) . . ?
O81 Si5 O84 113.4(2) . . ?
O82 Si5 Rb2 128.09(17) . . ?
O82 Si5 O83 104.4(2) . . ?
O82 Si5 O84 106.1(2) . . ?
O83 Si5 Rb2 48.04(13) . . ?
O84 Si5 Rb2 123.93(15) . . ?
O84 Si5 O83 110.8(2) . . ?
O101 Si6 Rb2 56.05(13) . . ?
O101 Si6 O102 114.2(2) . . ?
O101 Si6 O103 115.6(2) . . ?
O101 Si6 O104 104.27(19) . . ?
O102 Si6 Rb2 122.45(16) . . ?
O102 Si6 O104 110.9(2) . . ?
O103 Si6 Rb2 129.82(15) . . ?
O103 Si6 O102 106.2(2) . . ?
O103 Si6 O104 105.2(2) . . ?
O104 Si6 Rb2 48.72(13) . . ?
U1 O1 Rb1 87.49(11) . . ?
Si1 O1 U1 174.7(2) . . ?
Si1 O1 Rb1 97.14(16) . . ?
Si1 O2 Rb1 105.41(16) . . ?
C1 O2 Rb1 123.2(3) . . ?
C1 O2 Si1 131.2(3) . . ?
C5 O3 Si1 131.7(4) . . ?
C9 O4 Si1 131.8(4) . . ?
U1 O5 U2 105.8(2) . . ?
U2 O6 U1 104.2(4) . . ?
U2 O7 U1 105.8(2) . . ?
U1 O8 U2 104.0(4) . . ?
U1 O21 Rb1 87.77(11) . . ?
Si2 O21 U1 173.7(2) . . ?
Si2 O21 Rb1 97.35(16) . . ?
C21 O22 Si2 131.9(4) . . ?
Si2 O23 Rb1 104.90(16) . . ?
C25 O23 Rb1 124.6(3) . . ?
C25 O23 Si2 130.5(3) . . ?
C29 O24 Si2 131.5(3) . . ?
U1 O41 Rb1 89.54(10) . . ?
Si3 O41 U1 172.1(2) . . ?
Si3 O41 Rb1 98.31(15) . . ?
C41 O42 Si3 131.3(4) . . ?
C45 O43 Si3 131.2(3) . . ?
Si3 O44 Rb1 103.76(16) . . ?
C16 O44 Rb1 125.5(9) . . ?
C16 O44 Si3 130.6(9) . . ?
C49 O44 Rb1 126.6(6) . . ?
C49 O44 Si3 128.7(6) . . ?
U2 O61 Rb2 87.89(11) . . ?
Si4 O61 U2 174.9(2) . . ?
Si4 O61 Rb2 97.06(15) . . ?
C61 O62 Si4 130.5(4) . . ?
C65 O63 Si4 133.0(4) . . ?
Si4 O64 Rb2 105.37(16) . . ?
C69 O64 Rb2 123.8(3) . . ?
C69 O64 Si4 130.9(4) . . ?
U2 O81 Rb2 87.53(10) . . ?
Si5 O81 U2 172.2(2) . . ?
Si5 O81 Rb2 97.49(16) . . ?
C81 O82 Si5 132.2(4) . . ?
Si5 O83 Rb2 105.78(17) . . ?
C85 O83 Rb2 123.6(4) . . ?
C85 O83 Si5 130.4(4) . . ?
C89 O84 Si5 130.7(3) . . ?
U2 O101 Rb2 88.82(10) . . ?
Si6 O101 U2 173.3(2) . . ?
Si6 O101 Rb2 97.71(16) . . ?
C101 O102 Si6 131.4(3) . . ?
C105 O103 Si6 131.7(4) . . ?
Si6 O104 Rb2 104.85(16) . . ?
C109 O104 Rb2 123.4(3) . . ?
C109 O104 Si6 131.7(4) . . ?
O2 C1 C2 110.1(5) . . ?
O2 C1 C3 104.8(5) . . ?
O2 C1 C4 110.7(4) . . ?
C2 C1 C3 109.4(6) . . ?
C4 C1 C2 111.5(5) . . ?
C4 C1 C3 110.2(6) . . ?
C1 C2 H2A 109.5 . . ?
C1 C2 H2B 109.5 . . ?
C1 C2 H2C 109.5 . . ?
H2A C2 H2B 109.5 . . ?
H2A C2 H2C 109.5 . . ?
H2B C2 H2C 109.5 . . ?
C1 C3 H3A 109.5 . . ?
C1 C3 H3B 109.5 . . ?
C1 C3 H3C 109.5 . . ?
H3A C3 H3B 109.5 . . ?
H3A C3 H3C 109.5 . . ?
H3B C3 H3C 109.5 . . ?
C1 C4 H4A 109.5 . . ?
C1 C4 H4B 109.5 . . ?
C1 C4 H4C 109.5 . . ?
H4A C4 H4B 109.5 . . ?
H4A C4 H4C 109.5 . . ?
H4B C4 H4C 109.5 . . ?
O3 C5 C6 105.8(5) . . ?
O3 C5 C7 108.8(5) . . ?
O3 C5 C8 110.2(5) . . ?
C7 C5 C6 111.1(6) . . ?
C8 C5 C6 110.0(6) . . ?
C8 C5 C7 110.8(7) . . ?
C5 C6 H6A 109.5 . . ?
C5 C6 H6B 109.5 . . ?
C5 C6 H6C 109.5 . . ?
H6A C6 H6B 109.5 . . ?
H6A C6 H6C 109.5 . . ?
H6B C6 H6C 109.5 . . ?
C5 C7 H7A 109.5 . . ?
C5 C7 H7B 109.5 . . ?
C5 C7 H7C 109.5 . . ?
H7A C7 H7B 109.5 . . ?
H7A C7 H7C 109.5 . . ?
H7B C7 H7C 109.5 . . ?
C5 C8 H8A 109.5 . . ?
C5 C8 H8B 109.5 . . ?
C5 C8 H8C 109.5 . . ?
H8A C8 H8B 109.5 . . ?
H8A C8 H8C 109.5 . . ?
H8B C8 H8C 109.5 . . ?
O4 C9 C10 111.5(5) . . ?
O4 C9 C11 105.5(6) . . ?
O4 C9 C12 107.4(6) . . ?
C10 C9 C12 111.2(6) . . ?
C11 C9 C10 111.4(7) . . ?
C11 C9 C12 109.6(7) . . ?
C9 C10 H10A 109.5 . . ?
C9 C10 H10B 109.5 . . ?
C9 C10 H10C 109.5 . . ?
H10A C10 H10B 109.5 . . ?
H10A C10 H10C 109.5 . . ?
H10B C10 H10C 109.5 . . ?
C9 C11 H11A 109.5 . . ?
C9 C11 H11B 109.5 . . ?
C9 C11 H11C 109.5 . . ?
H11A C11 H11B 109.5 . . ?
H11A C11 H11C 109.5 . . ?
H11B C11 H11C 109.5 . . ?
C9 C12 H12A 109.5 . . ?
C9 C12 H12B 109.5 . . ?
C9 C12 H12C 109.5 . . ?
H12A C12 H12B 109.5 . . ?
H12A C12 H12C 109.5 . . ?
H12B C12 H12C 109.5 . . ?
H13A C13 H13B 109.5 . . ?
H13A C13 H13C 109.5 . . ?
H13B C13 H13C 109.5 . . ?
C109 C13 H13A 109.5 . . ?
C109 C13 H13B 109.5 . . ?
C109 C13 H13C 109.5 . . ?
H14A C14 H14B 109.5 . . ?
H14A C14 H14C 109.5 . . ?
H14B C14 H14C 109.5 . . ?
C109 C14 H14A 109.5 . . ?
C109 C14 H14B 109.5 . . ?
C109 C14 H14C 109.5 . . ?
H15A C15 H15B 109.5 . . ?
H15A C15 H15C 109.5 . . ?
H15B C15 H15C 109.5 . . ?
C109 C15 H15A 109.5 . . ?
C109 C15 H15B 109.5 . . ?
C109 C15 H15C 109.5 . . ?
O44 C16 C17 108.8(17) . . ?
O44 C16 C19 107.7(15) . . ?
O44 C16 C37 106.1(16) . . ?
C19 C16 C17 111.2(11) . . ?
C19 C16 C37 111.4(11) . . ?
C37 C16 C17 111.3(12) . . ?
C16 C17 H17A 109.5 . . ?
C16 C17 H17B 109.5 . . ?
C16 C17 H17C 109.5 . . ?
H17A C17 H17B 109.5 . . ?
H17A C17 H17C 109.5 . . ?
H17B C17 H17C 109.5 . . ?
C16 C19 H19A 109.5 . . ?
C16 C19 H19B 109.5 . . ?
C16 C19 H19C 109.5 . . ?
H19A C19 H19B 109.5 . . ?
H19A C19 H19C 109.5 . . ?
H19B C19 H19C 109.5 . . ?
O22 C21 C22 105.6(5) . . ?
O22 C21 C23 108.5(5) . . ?
O22 C21 C24 110.5(5) . . ?
C22 C21 C23 110.6(6) . . ?
C22 C21 C24 110.8(5) . . ?
C24 C21 C23 110.6(6) . . ?
C21 C22 H22A 109.5 . . ?
C21 C22 H22B 109.5 . . ?
C21 C22 H22C 109.5 . . ?
H22A C22 H22B 109.5 . . ?
H22A C22 H22C 109.5 . . ?
H22B C22 H22C 109.5 . . ?
C21 C23 H23A 109.5 . . ?
C21 C23 H23B 109.5 . . ?
C21 C23 H23C 109.5 . . ?
H23A C23 H23B 109.5 . . ?
H23A C23 H23C 109.5 . . ?
H23B C23 H23C 109.5 . . ?
C21 C24 H24A 109.5 . . ?
C21 C24 H24B 109.5 . . ?
C21 C24 H24C 109.5 . . ?
H24A C24 H24B 109.5 . . ?
H24A C24 H24C 109.5 . . ?
H24B C24 H24C 109.5 . . ?
O23 C25 C26 108.8(4) . . ?
O23 C25 C27 105.5(5) . . ?
O23 C25 C28 111.4(5) . . ?
C27 C25 C26 109.8(5) . . ?
C28 C25 C26 111.0(6) . . ?
C28 C25 C27 110.3(5) . . ?
C25 C26 H26A 109.5 . . ?
C25 C26 H26B 109.5 . . ?
C25 C26 H26C 109.5 . . ?
H26A C26 H26B 109.5 . . ?
H26A C26 H26C 109.5 . . ?
H26B C26 H26C 109.5 . . ?
C25 C27 H27A 109.5 . . ?
C25 C27 H27B 109.5 . . ?
C25 C27 H27C 109.5 . . ?
H27A C27 H27B 109.5 . . ?
H27A C27 H27C 109.5 . . ?
H27B C27 H27C 109.5 . . ?
C25 C28 H28A 109.5 . . ?
C25 C28 H28B 109.5 . . ?
C25 C28 H28C 109.5 . . ?
H28A C28 H28B 109.5 . . ?
H28A C28 H28C 109.5 . . ?
H28B C28 H28C 109.5 . . ?
O24 C29 C30 111.7(4) . . ?
O24 C29 C31 105.4(5) . . ?
O24 C29 C32 108.3(5) . . ?
C30 C29 C31 110.5(5) . . ?
C30 C29 C32 110.5(5) . . ?
C31 C29 C32 110.4(5) . . ?
C29 C30 H30A 109.5 . . ?
C29 C30 H30B 109.5 . . ?
C29 C30 H30C 109.5 . . ?
H30A C30 H30B 109.5 . . ?
H30A C30 H30C 109.5 . . ?
H30B C30 H30C 109.5 . . ?
C29 C31 H31A 109.5 . . ?
C29 C31 H31B 109.5 . . ?
C29 C31 H31C 109.5 . . ?
H31A C31 H31B 109.5 . . ?
H31A C31 H31C 109.5 . . ?
H31B C31 H31C 109.5 . . ?
C29 C32 H32A 109.5 . . ?
C29 C32 H32B 109.5 . . ?
C29 C32 H32C 109.5 . . ?
H32A C32 H32B 109.5 . . ?
H32A C32 H32C 109.5 . . ?
H32B C32 H32C 109.5 . . ?
C16 C37 H37A 109.5 . . ?
C16 C37 H37B 109.5 . . ?
C16 C37 H37C 109.5 . . ?
H37A C37 H37B 109.5 . . ?
H37A C37 H37C 109.5 . . ?
H37B C37 H37C 109.5 . . ?
O42 C41 C42 104.5(5) . . ?
O42 C41 C43 111.0(4) . . ?
O42 C41 C44 107.7(5) . . ?
C43 C41 C42 110.4(6) . . ?
C43 C41 C44 111.4(6) . . ?
C44 C41 C42 111.6(6) . . ?
C41 C42 H42A 109.5 . . ?
C41 C42 H42B 109.5 . . ?
C41 C42 H42C 109.5 . . ?
H42A C42 H42B 109.5 . . ?
H42A C42 H42C 109.5 . . ?
H42B C42 H42C 109.5 . . ?
C41 C43 H43A 109.5 . . ?
C41 C43 H43B 109.5 . . ?
C41 C43 H43C 109.5 . . ?
H43A C43 H43B 109.5 . . ?
H43A C43 H43C 109.5 . . ?
H43B C43 H43C 109.5 . . ?
C41 C44 H44A 109.5 . . ?
C41 C44 H44B 109.5 . . ?
C41 C44 H44C 109.5 . . ?
H44A C44 H44B 109.5 . . ?
H44A C44 H44C 109.5 . . ?
H44B C44 H44C 109.5 . . ?
O43 C45 C46 108.5(5) . . ?
O43 C45 C47 106.1(5) . . ?
O43 C45 C48 111.1(5) . . ?
C46 C45 C48 109.7(5) . . ?
C47 C45 C46 110.8(5) . . ?
C47 C45 C48 110.6(5) . . ?
C45 C46 H46A 109.5 . . ?
C45 C46 H46B 109.5 . . ?
C45 C46 H46C 109.5 . . ?
H46A C46 H46B 109.5 . . ?
H46A C46 H46C 109.5 . . ?
H46B C46 H46C 109.5 . . ?
C45 C47 H47A 109.5 . . ?
C45 C47 H47B 109.5 . . ?
C45 C47 H47C 109.5 . . ?
H47A C47 H47B 109.5 . . ?
H47A C47 H47C 109.5 . . ?
H47B C47 H47C 109.5 . . ?
C45 C48 H48A 109.5 . . ?
C45 C48 H48B 109.5 . . ?
C45 C48 H48C 109.5 . . ?
H48A C48 H48B 109.5 . . ?
H48A C48 H48C 109.5 . . ?
H48B C48 H48C 109.5 . . ?
O44 C49 C50 112.3(11) . . ?
O44 C49 C51 103.4(9) . . ?
O44 C49 C52 109.1(10) . . ?
C50 C49 C52 110.5(9) . . ?
C51 C49 C50 110.5(9) . . ?
C51 C49 C52 110.9(9) . . ?
C49 C50 H50A 109.5 . . ?
C49 C50 H50B 109.5 . . ?
C49 C50 H50C 109.5 . . ?
H50A C50 H50B 109.5 . . ?
H50A C50 H50C 109.5 . . ?
H50B C50 H50C 109.5 . . ?
C49 C51 H51A 109.5 . . ?
C49 C51 H51B 109.5 . . ?
C49 C51 H51C 109.5 . . ?
H51A C51 H51B 109.5 . . ?
H51A C51 H51C 109.5 . . ?
H51B C51 H51C 109.5 . . ?
C49 C52 H52A 109.5 . . ?
C49 C52 H52B 109.5 . . ?
C49 C52 H52C 109.5 . . ?
H52A C52 H52B 109.5 . . ?
H52A C52 H52C 109.5 . . ?
H52B C52 H52C 109.5 . . ?
O62 C61 C62 105.9(5) . . ?
O62 C61 C63 110.2(5) . . ?
O62 C61 C64 108.3(5) . . ?
C62 C61 C64 110.8(6) . . ?
C63 C61 C62 110.3(6) . . ?
C63 C61 C64 111.2(6) . . ?
C61 C62 H62A 109.5 . . ?
C61 C62 H62B 109.5 . . ?
C61 C62 H62C 109.5 . . ?
H62A C62 H62B 109.5 . . ?
H62A C62 H62C 109.5 . . ?
H62B C62 H62C 109.5 . . ?
C61 C63 H63A 109.5 . . ?
C61 C63 H63B 109.5 . . ?
C61 C63 H63C 109.5 . . ?
H63A C63 H63B 109.5 . . ?
H63A C63 H63C 109.5 . . ?
H63B C63 H63C 109.5 . . ?
C61 C64 H64A 109.5 . . ?
C61 C64 H64B 109.5 . . ?
C61 C64 H64C 109.5 . . ?
H64A C64 H64B 109.5 . . ?
H64A C64 H64C 109.5 . . ?
H64B C64 H64C 109.5 . . ?
O63 C65 C66 108.5(5) . . ?
O63 C65 C67 111.2(5) . . ?
O63 C65 C68 106.1(5) . . ?
C66 C65 C67 110.2(6) . . ?
C68 C65 C66 110.4(6) . . ?
C68 C65 C67 110.3(6) . . ?
C65 C66 H66A 109.5 . . ?
C65 C66 H66B 109.5 . . ?
C65 C66 H66C 109.5 . . ?
H66A C66 H66B 109.5 . . ?
H66A C66 H66C 109.5 . . ?
H66B C66 H66C 109.5 . . ?
C65 C67 H67A 109.5 . . ?
C65 C67 H67B 109.5 . . ?
C65 C67 H67C 109.5 . . ?
H67A C67 H67B 109.5 . . ?
H67A C67 H67C 109.5 . . ?
H67B C67 H67C 109.5 . . ?
C65 C68 H68A 109.5 . . ?
C65 C68 H68B 109.5 . . ?
C65 C68 H68C 109.5 . . ?
H68A C68 H68B 109.5 . . ?
H68A C68 H68C 109.5 . . ?
H68B C68 H68C 109.5 . . ?
O64 C69 C70 108.6(5) . . ?
O64 C69 C71 105.9(5) . . ?
O64 C69 C72 111.1(5) . . ?
C70 C69 C71 111.6(6) . . ?
C70 C69 C72 110.4(6) . . ?
C71 C69 C72 109.1(5) . . ?
C69 C70 H70A 109.5 . . ?
C69 C70 H70B 109.5 . . ?
C69 C70 H70C 109.5 . . ?
H70A C70 H70B 109.5 . . ?
H70A C70 H70C 109.5 . . ?
H70B C70 H70C 109.5 . . ?
C69 C71 H71A 109.5 . . ?
C69 C71 H71B 109.5 . . ?
C69 C71 H71C 109.5 . . ?
H71A C71 H71B 109.5 . . ?
H71A C71 H71C 109.5 . . ?
H71B C71 H71C 109.5 . . ?
C69 C72 H72A 109.5 . . ?
C69 C72 H72B 109.5 . . ?
C69 C72 H72C 109.5 . . ?
H72A C72 H72B 109.5 . . ?
H72A C72 H72C 109.5 . . ?
H72B C72 H72C 109.5 . . ?
O82 C81 C82 107.6(7) . . ?
O82 C81 C83 111.0(5) . . ?
O82 C81 C84 107.3(7) . . ?
C83 C81 C82 108.9(8) . . ?
C84 C81 C82 111.8(7) . . ?
C84 C81 C83 110.2(8) . . ?
C81 C82 H82A 109.5 . . ?
C81 C82 H82B 109.5 . . ?
C81 C82 H82C 109.5 . . ?
H82A C82 H82B 109.5 . . ?
H82A C82 H82C 109.5 . . ?
H82B C82 H82C 109.5 . . ?
C81 C83 H83A 109.5 . . ?
C81 C83 H83B 109.5 . . ?
C81 C83 H83C 109.5 . . ?
H83A C83 H83B 109.5 . . ?
H83A C83 H83C 109.5 . . ?
H83B C83 H83C 109.5 . . ?
C81 C84 H84A 109.5 . . ?
C81 C84 H84B 109.5 . . ?
C81 C84 H84C 109.5 . . ?
H84A C84 H84B 109.5 . . ?
H84A C84 H84C 109.5 . . ?
H84B C84 H84C 109.5 . . ?
O83 C85 C86 111.4(5) . . ?
O83 C85 C87 104.1(5) . . ?
O83 C85 C88 108.8(6) . . ?
C86 C85 C88 111.4(6) . . ?
C87 C85 C86 111.4(7) . . ?
C87 C85 C88 109.5(7) . . ?
C85 C86 H86A 109.5 . . ?
C85 C86 H86B 109.5 . . ?
C85 C86 H86C 109.5 . . ?
H86A C86 H86B 109.5 . . ?
H86A C86 H86C 109.5 . . ?
H86B C86 H86C 109.5 . . ?
C85 C87 H87A 109.5 . . ?
C85 C87 H87B 109.5 . . ?
C85 C87 H87C 109.5 . . ?
H87A C87 H87B 109.5 . . ?
H87A C87 H87C 109.5 . . ?
H87B C87 H87C 109.5 . . ?
C85 C88 H88A 109.5 . . ?
C85 C88 H88B 109.5 . . ?
C85 C88 H88C 109.5 . . ?
H88A C88 H88B 109.5 . . ?
H88A C88 H88C 109.5 . . ?
H88B C88 H88C 109.5 . . ?
O84 C89 C90 105.0(4) . . ?
O84 C89 C91 111.3(5) . . ?
O84 C89 C92 108.6(5) . . ?
C91 C89 C90 110.8(6) . . ?
C92 C89 C90 110.1(5) . . ?
C92 C89 C91 110.9(5) . . ?
C89 C90 H90A 109.5 . . ?
C89 C90 H90B 109.5 . . ?
C89 C90 H90C 109.5 . . ?
H90A C90 H90B 109.5 . . ?
H90A C90 H90C 109.5 . . ?
H90B C90 H90C 109.5 . . ?
C89 C91 H91A 109.5 . . ?
C89 C91 H91B 109.5 . . ?
C89 C91 H91C 109.5 . . ?
H91A C91 H91B 109.5 . . ?
H91A C91 H91C 109.5 . . ?
H91B C91 H91C 109.5 . . ?
C89 C92 H92A 109.5 . . ?
C89 C92 H92B 109.5 . . ?
C89 C92 H92C 109.5 . . ?
H92A C92 H92B 109.5 . . ?
H92A C92 H92C 109.5 . . ?
H92B C92 H92C 109.5 . . ?
O102 C101 C102 111.1(5) . . ?
O102 C101 C103 109.6(5) . . ?
O102 C101 C104 105.3(5) . . ?
C102 C101 C104 110.0(6) . . ?
C103 C101 C102 110.7(6) . . ?
C103 C101 C104 110.0(5) . . ?
C101 C102 H10D 109.5 . . ?
C101 C102 H10E 109.5 . . ?
C101 C102 H10F 109.5 . . ?
H10D C102 H10E 109.5 . . ?
H10D C102 H10F 109.5 . . ?
H10E C102 H10F 109.5 . . ?
C101 C103 H10G 109.5 . . ?
C101 C103 H10H 109.5 . . ?
C101 C103 H10I 109.5 . . ?
H10G C103 H10H 109.5 . . ?
H10G C103 H10I 109.5 . . ?
H10H C103 H10I 109.5 . . ?
C101 C104 H10J 109.5 . . ?
C101 C104 H10K 109.5 . . ?
C101 C104 H10L 109.5 . . ?
H10J C104 H10K 109.5 . . ?
H10J C104 H10L 109.5 . . ?
H10K C104 H10L 109.5 . . ?
O103 C105 C106 110.8(5) . . ?
O103 C105 C107 108.9(5) . . ?
O103 C105 C108 105.0(5) . . ?
C106 C105 C108 111.0(6) . . ?
C107 C105 C106 110.5(6) . . ?
C107 C105 C108 110.5(5) . . ?
C105 C106 H10M 109.5 . . ?
C105 C106 H10N 109.5 . . ?
C105 C106 H10O 109.5 . . ?
H10M C106 H10N 109.5 . . ?
H10M C106 H10O 109.5 . . ?
H10N C106 H10O 109.5 . . ?
C105 C107 H10P 109.5 . . ?
C105 C107 H10Q 109.5 . . ?
C105 C107 H10R 109.5 . . ?
H10P C107 H10Q 109.5 . . ?
H10P C107 H10R 109.5 . . ?
H10Q C107 H10R 109.5 . . ?
C105 C108 H10S 109.5 . . ?
C105 C108 H10T 109.5 . . ?
C105 C108 H10U 109.5 . . ?
H10S C108 H10T 109.5 . . ?
H10S C108 H10U 109.5 . . ?
H10T C108 H10U 109.5 . . ?
O104 C109 C13 116.1(11) . . ?
O104 C109 C14 117.8(12) . . ?
O104 C109 C15 102.2(10) . . ?
O104 C109 C110 112.4(6) . . ?
O104 C109 C111 106.1(5) . . ?
O104 C109 C112 105.9(6) . . ?
C13 C109 C15 102.5(10) . . ?
C14 C109 C13 109.2(11) . . ?
C14 C109 C15 107.2(11) . . ?
C110 C109 C111 111.0(7) . . ?
C110 C109 C112 114.0(7) . . ?
C112 C109 C111 107.0(6) . . ?
C109 C110 H11D 109.5 . . ?
C109 C110 H11E 109.5 . . ?
C109 C110 H11F 109.5 . . ?
H11D C110 H11E 109.5 . . ?
H11D C110 H11F 109.5 . . ?
H11E C110 H11F 109.5 . . ?
C109 C111 H11G 109.5 . . ?
C109 C111 H11H 109.5 . . ?
C109 C111 H11I 109.5 . . ?
H11G C111 H11H 109.5 . . ?
H11G C111 H11I 109.5 . . ?
H11H C111 H11I 109.5 . . ?
C109 C112 H11J 109.5 . . ?
C109 C112 H11K 109.5 . . ?
C109 C112 H11L 109.5 . . ?
H11J C112 H11K 109.5 . . ?
H11J C112 H11L 109.5 . . ?
H11K C112 H11L 109.5 . . ?
C122 C121 C126 120.0 . . ?
C122 C121 C127 121.5(7) . . ?
C126 C121 C127 118.1(7) . . ?
C121 C122 H122 120.0 . . ?
C121 C122 C123 120.0 . . ?
C123 C122 H122 120.0 . . ?
C122 C123 H123 120.0 . . ?
C122 C123 C124 120.0 . . ?
C124 C123 H123 120.0 . . ?
C123 C124 H124 120.0 . . ?
C123 C124 C125 120.0 . . ?
C125 C124 H124 120.0 . . ?
C124 C125 H125 120.0 . . ?
C126 C125 C124 120.0 . . ?
C126 C125 H125 120.0 . . ?
C121 C126 H126 120.0 . . ?
C125 C126 C121 120.0 . . ?
C125 C126 H126 120.0 . . ?
C121 C127 H12D 109.5 . . ?
C121 C127 H12E 109.5 . . ?
C121 C127 H12F 109.5 . . ?
H12D C127 H12E 109.5 . . ?
H12D C127 H12F 109.5 . . ?
H12E C127 H12F 109.5 . . ?
C129 C128 C133 120.4(17) . . ?
C129 C128 C134 120.9(16) . . ?
C133 C128 C134 118.7(18) . . ?
C128 C129 H129 120.2 . . ?
C128 C129 C130 119.5(18) . . ?
C130 C129 H129 120.2 . . ?
C129 C130 H130 119.4 . . ?
C131 C130 C129 121(2) . . ?
C131 C130 H130 119.4 . . ?
C130 C131 H131 120.7 . . ?
C130 C131 C132 118.6(19) . . ?
C132 C131 H131 120.7 . . ?
C131 C132 H132 120.5 . . ?
C133 C132 C131 119.0(18) . . ?
C133 C132 H132 120.5 . . ?
C128 C133 H133 119.3 . . ?
C132 C133 C128 121.4(18) . . ?
C132 C133 H133 119.3 . . ?
C128 C134 H13D 109.5 . . ?
C128 C134 H13E 109.5 . . ?
C128 C134 H13F 109.5 . . ?
H13D C134 H13E 109.5 . . ?
H13D C134 H13F 109.5 . . ?
H13E C134 H13F 109.5 . . ?

loop_
_geom_bond_atom_site_label_1
_geom_bond_atom_site_label_2
_geom_bond_distance
_geom_bond_site_symmetry_2
_geom_bond_publ_flag
U1 U2 3.41805(6) . ?
U1 Rb1 3.7082(4) . ?
U1 O1 2.224(3) . ?
U1 O5 2.092(5) . ?
U1 O6 2.209(9) . ?
U1 O7 2.191(5) . ?
U1 O8 2.137(9) . ?
U1 O21 2.245(3) . ?
U1 O41 2.226(3) . ?
U2 Rb2 3.7027(5) . ?
U2 O5 2.192(5) . ?
U2 O6 2.122(9) . ?
U2 O7 2.095(5) . ?
U2 O8 2.201(9) . ?
U2 O61 2.227(3) . ?
U2 O81 2.245(3) . ?
U2 O101 2.232(3) . ?
Rb1 Si1 3.6268(14) . ?
Rb1 Si2 3.6043(14) . ?
Rb1 Si3 3.5814(13) . ?
Rb1 O1 3.066(4) . ?
Rb1 O2 2.819(4) . ?
Rb1 O21 3.040(4) . ?
Rb1 O23 2.808(4) . ?
Rb1 O41 2.984(3) . ?
Rb1 O44 2.810(4) . ?
Rb2 Si4 3.6048(14) . ?
Rb2 Si5 3.5926(15) . ?
Rb2 Si6 3.5844(14) . ?
Rb2 O61 3.042(3) . ?
Rb2 O64 2.796(4) . ?
Rb2 O81 3.043(4) . ?
Rb2 O83 2.776(4) . ?
Rb2 O101 3.000(3) . ?
Rb2 O104 2.787(4) . ?
Si1 O1 1.594(3) . ?
Si1 O2 1.653(4) . ?
Si1 O3 1.625(4) . ?
Si1 O4 1.620(4) . ?
Si2 O21 1.586(4) . ?
Si2 O22 1.621(4) . ?
Si2 O23 1.650(4) . ?
Si2 O24 1.624(4) . ?
Si3 O41 1.596(3) . ?
Si3 O42 1.619(4) . ?
Si3 O43 1.625(4) . ?
Si3 O44 1.650(4) . ?
Si4 O61 1.597(3) . ?
Si4 O62 1.620(4) . ?
Si4 O63 1.623(4) . ?
Si4 O64 1.652(4) . ?
Si5 O81 1.554(3) . ?
Si5 O82 1.625(4) . ?
Si5 O83 1.647(4) . ?
Si5 O84 1.632(4) . ?
Si6 O101 1.599(3) . ?
Si6 O102 1.631(4) . ?
Si6 O103 1.619(4) . ?
Si6 O104 1.650(4) . ?
O2 C1 1.446(6) . ?
O3 C5 1.429(7) . ?
O4 C9 1.435(7) . ?
O22 C21 1.436(7) . ?
O23 C25 1.443(6) . ?
O24 C29 1.443(7) . ?
O42 C41 1.444(7) . ?
O43 C45 1.438(7) . ?
O44 C16 1.453(14) . ?
O44 C49 1.453(10) . ?
O62 C61 1.445(6) . ?
O63 C65 1.437(7) . ?
O64 C69 1.440(6) . ?
O82 C81 1.426(8) . ?
O83 C85 1.438(7) . ?
O84 C89 1.436(6) . ?
O102 C101 1.434(7) . ?
O103 C105 1.440(7) . ?
O104 C109 1.433(7) . ?
C1 C2 1.518(8) . ?
C1 C3 1.521(9) . ?
C1 C4 1.513(8) . ?
C2 H2A 0.9800 . ?
C2 H2B 0.9800 . ?
C2 H2C 0.9800 . ?
C3 H3A 0.9800 . ?
C3 H3B 0.9800 . ?
C3 H3C 0.9800 . ?
C4 H4A 0.9800 . ?
C4 H4B 0.9800 . ?
C4 H4C 0.9800 . ?
C5 C6 1.520(10) . ?
C5 C7 1.515(10) . ?
C5 C8 1.514(9) . ?
C6 H6A 0.9800 . ?
C6 H6B 0.9800 . ?
C6 H6C 0.9800 . ?
C7 H7A 0.9800 . ?
C7 H7B 0.9800 . ?
C7 H7C 0.9800 . ?
C8 H8A 0.9800 . ?
C8 H8B 0.9800 . ?
C8 H8C 0.9800 . ?
C9 C10 1.525(10) . ?
C9 C11 1.519(10) . ?
C9 C12 1.541(11) . ?
C10 H10A 0.9800 . ?
C10 H10B 0.9800 . ?
C10 H10C 0.9800 . ?
C11 H11A 0.9800 . ?
C11 H11B 0.9800 . ?
C11 H11C 0.9800 . ?
C12 H12A 0.9800 . ?
C12 H12B 0.9800 . ?
C12 H12C 0.9800 . ?
C13 H13A 0.9800 . ?
C13 H13B 0.9800 . ?
C13 H13C 0.9800 . ?
C13 C109 1.543(15) . ?
C14 H14A 0.9800 . ?
C14 H14B 0.9800 . ?
C14 H14C 0.9800 . ?
C14 C109 1.478(15) . ?
C15 H15A 0.9800 . ?
C15 H15B 0.9800 . ?
C15 H15C 0.9800 . ?
C15 C109 1.563(15) . ?
C16 C17 1.523(14) . ?
C16 C19 1.517(14) . ?
C16 C37 1.518(14) . ?
C17 H17A 0.9800 . ?
C17 H17B 0.9800 . ?
C17 H17C 0.9800 . ?
C19 H19A 0.9800 . ?
C19 H19B 0.9800 . ?
C19 H19C 0.9800 . ?
C21 C22 1.521(9) . ?
C21 C23 1.527(9) . ?
C21 C24 1.521(8) . ?
C22 H22A 0.9800 . ?
C22 H22B 0.9800 . ?
C22 H22C 0.9800 . ?
C23 H23A 0.9800 . ?
C23 H23B 0.9800 . ?
C23 H23C 0.9800 . ?
C24 H24A 0.9800 . ?
C24 H24B 0.9800 . ?
C24 H24C 0.9800 . ?
C25 C26 1.526(8) . ?
C25 C27 1.523(8) . ?
C25 C28 1.506(8) . ?
C26 H26A 0.9800 . ?
C26 H26B 0.9800 . ?
C26 H26C 0.9800 . ?
C27 H27A 0.9800 . ?
C27 H27B 0.9800 . ?
C27 H27C 0.9800 . ?
C28 H28A 0.9800 . ?
C28 H28B 0.9800 . ?
C28 H28C 0.9800 . ?
C29 C30 1.523(8) . ?
C29 C31 1.524(7) . ?
C29 C32 1.532(9) . ?
C30 H30A 0.9800 . ?
C30 H30B 0.9800 . ?
C30 H30C 0.9800 . ?
C31 H31A 0.9800 . ?
C31 H31B 0.9800 . ?
C31 H31C 0.9800 . ?
C32 H32A 0.9800 . ?
C32 H32B 0.9800 . ?
C32 H32C 0.9800 . ?
C37 H37A 0.9800 . ?
C37 H37B 0.9800 . ?
C37 H37C 0.9800 . ?
C41 C42 1.521(10) . ?
C41 C43 1.518(8) . ?
C41 C44 1.519(9) . ?
C42 H42A 0.9800 . ?
C42 H42B 0.9800 . ?
C42 H42C 0.9800 . ?
C43 H43A 0.9800 . ?
C43 H43B 0.9800 . ?
C43 H43C 0.9800 . ?
C44 H44A 0.9800 . ?
C44 H44B 0.9800 . ?
C44 H44C 0.9800 . ?
C45 C46 1.522(8) . ?
C45 C47 1.519(8) . ?
C45 C48 1.530(7) . ?
C46 H46A 0.9800 . ?
C46 H46B 0.9800 . ?
C46 H46C 0.9800 . ?
C47 H47A 0.9800 . ?
C47 H47B 0.9800 . ?
C47 H47C 0.9800 . ?
C48 H48A 0.9800 . ?
C48 H48B 0.9800 . ?
C48 H48C 0.9800 . ?
C49 C50 1.524(11) . ?
C49 C51 1.521(11) . ?
C49 C52 1.525(12) . ?
C50 H50A 0.9800 . ?
C50 H50B 0.9800 . ?
C50 H50C 0.9800 . ?
C51 H51A 0.9800 . ?
C51 H51B 0.9800 . ?
C51 H51C 0.9800 . ?
C52 H52A 0.9800 . ?
C52 H52B 0.9800 . ?
C52 H52C 0.9800 . ?
C61 C62 1.520(9) . ?
C61 C63 1.513(9) . ?
C61 C64 1.522(8) . ?
C62 H62A 0.9800 . ?
C62 H62B 0.9800 . ?
C62 H62C 0.9800 . ?
C63 H63A 0.9800 . ?
C63 H63B 0.9800 . ?
C63 H63C 0.9800 . ?
C64 H64A 0.9800 . ?
C64 H64B 0.9800 . ?
C64 H64C 0.9800 . ?
C65 C66 1.520(9) . ?
C65 C67 1.527(9) . ?
C65 C68 1.519(8) . ?
C66 H66A 0.9800 . ?
C66 H66B 0.9800 . ?
C66 H66C 0.9800 . ?
C67 H67A 0.9800 . ?
C67 H67B 0.9800 . ?
C67 H67C 0.9800 . ?
C68 H68A 0.9800 . ?
C68 H68B 0.9800 . ?
C68 H68C 0.9800 . ?
C69 C70 1.520(9) . ?
C69 C71 1.522(9) . ?
C69 C72 1.526(8) . ?
C70 H70A 0.9800 . ?
C70 H70B 0.9800 . ?
C70 H70C 0.9800 . ?
C71 H71A 0.9800 . ?
C71 H71B 0.9800 . ?
C71 H71C 0.9800 . ?
C72 H72A 0.9800 . ?
C72 H72B 0.9800 . ?
C72 H72C 0.9800 . ?
C81 C82 1.532(11) . ?
C81 C83 1.527(12) . ?
C81 C84 1.498(10) . ?
C82 H82A 0.9800 . ?
C82 H82B 0.9800 . ?
C82 H82C 0.9800 . ?
C83 H83A 0.9800 . ?
C83 H83B 0.9800 . ?
C83 H83C 0.9800 . ?
C84 H84A 0.9800 . ?
C84 H84B 0.9800 . ?
C84 H84C 0.9800 . ?
C85 C86 1.517(9) . ?
C85 C87 1.493(11) . ?
C85 C88 1.520(10) . ?
C86 H86A 0.9800 . ?
C86 H86B 0.9800 . ?
C86 H86C 0.9800 . ?
C87 H87A 0.9800 . ?
C87 H87B 0.9800 . ?
C87 H87C 0.9800 . ?
C88 H88A 0.9800 . ?
C88 H88B 0.9800 . ?
C88 H88C 0.9800 . ?
C89 C90 1.526(9) . ?
C89 C91 1.514(8) . ?
C89 C92 1.513(9) . ?
C90 H90A 0.9800 . ?
C90 H90B 0.9800 . ?
C90 H90C 0.9800 . ?
C91 H91A 0.9800 . ?
C91 H91B 0.9800 . ?
C91 H91C 0.9800 . ?
C92 H92A 0.9800 . ?
C92 H92B 0.9800 . ?
C92 H92C 0.9800 . ?
C101 C102 1.527(9) . ?
C101 C103 1.516(9) . ?
C101 C104 1.533(8) . ?
C102 H10D 0.9800 . ?
C102 H10E 0.9800 . ?
C102 H10F 0.9800 . ?
C103 H10G 0.9800 . ?
C103 H10H 0.9800 . ?
C103 H10I 0.9800 . ?
C104 H10J 0.9800 . ?
C104 H10K 0.9800 . ?
C104 H10L 0.9800 . ?
C105 C106 1.525(9) . ?
C105 C107 1.519(8) . ?
C105 C108 1.527(9) . ?
C106 H10M 0.9800 . ?
C106 H10N 0.9800 . ?
C106 H10O 0.9800 . ?
C107 H10P 0.9800 . ?
C107 H10Q 0.9800 . ?
C107 H10R 0.9800 . ?
C108 H10S 0.9800 . ?
C108 H10T 0.9800 . ?
C108 H10U 0.9800 . ?
C109 C110 1.477(9) . ?
C109 C111 1.561(10) . ?
C109 C112 1.522(10) . ?
C110 H11D 0.9800 . ?
C110 H11E 0.9800 . ?
C110 H11F 0.9800 . ?
C111 H11G 0.9800 . ?
C111 H11H 0.9800 . ?
C111 H11I 0.9800 . ?
C112 H11J 0.9800 . ?
C112 H11K 0.9800 . ?
C112 H11L 0.9800 . ?
C121 C122 1.3900 . ?
C121 C126 1.3900 . ?
C121 C127 1.492(12) . ?
C122 H122 0.9500 . ?
C122 C123 1.3900 . ?
C123 H123 0.9500 . ?
C123 C124 1.3900 . ?
C124 H124 0.9500 . ?
C124 C125 1.3900 . ?
C125 H125 0.9500 . ?
C125 C126 1.3900 . ?
C126 H126 0.9500 . ?
C127 H12D 0.9800 . ?
C127 H12E 0.9800 . ?
C127 H12F 0.9800 . ?
C128 C129 1.38(2) . ?
C128 C133 1.404(19) . ?
C128 C134 1.47(2) . ?
C129 H129 0.9500 . ?
C129 C130 1.44(2) . ?
C130 H130 0.9500 . ?
C130 C131 1.36(2) . ?
C131 H131 0.9500 . ?
C131 C132 1.49(2) . ?
C132 H132 0.9500 . ?
C132 C133 1.37(2) . ?
C133 H133 0.9500 . ?
C134 H13D 0.9800 . ?
C134 H13E 0.9800 . ?
C134 H13F 0.9800 . ?

loop_
_geom_torsion_atom_site_label_1
_geom_torsion_atom_site_label_2
_geom_torsion_atom_site_label_3
_geom_torsion_atom_site_label_4
_geom_torsion
_geom_torsion_site_symmetry_1
_geom_torsion_site_symmetry_2
_geom_torsion_site_symmetry_3
_geom_torsion_site_symmetry_4
_geom_torsion_publ_flag
Rb1 Si1 O2 C1 -174.9(5) . . . . ?
Rb1 Si1 O3 C5 142.3(4) . . . . ?
Rb1 Si1 O4 C9 -30.9(6) . . . . ?
Rb1 Si2 O22 C21 150.2(4) . . . . ?
Rb1 Si2 O23 C25 179.3(5) . . . . ?
Rb1 Si2 O24 C29 -25.8(5) . . . . ?
Rb1 Si3 O42 C41 147.9(4) . . . . ?
Rb1 Si3 O43 C45 -24.2(5) . . . . ?
Rb1 Si3 O44 C16 -176.5(15) . . . . ?
Rb1 Si3 O44 C49 169.7(10) . . . . ?
Rb1 O2 C1 C2 -111.3(5) . . . . ?
Rb1 O2 C1 C3 6.2(6) . . . . ?
Rb1 O2 C1 C4 125.0(4) . . . . ?
Rb1 O23 C25 C26 96.9(5) . . . . ?
Rb1 O23 C25 C27 -20.8(6) . . . . ?
Rb1 O23 C25 C28 -140.4(4) . . . . ?
Rb1 O44 C16 C17 -150.3(12) . . . . ?
Rb1 O44 C16 C19 -29.6(17) . . . . ?
Rb1 O44 C16 C37 89.8(14) . . . . ?
Rb1 O44 C49 C50 -143.5(10) . . . . ?
Rb1 O44 C49 C51 -24.3(12) . . . . ?
Rb1 O44 C49 C52 93.7(10) . . . . ?
Rb2 Si4 O62 C61 139.5(4) . . . . ?
Rb2 Si4 O63 C65 -26.9(5) . . . . ?
Rb2 Si4 O64 C69 178.8(5) . . . . ?
Rb2 Si5 O82 C81 143.2(5) . . . . ?
Rb2 Si5 O83 C85 175.0(6) . . . . ?
Rb2 Si5 O84 C89 -26.8(5) . . . . ?
Rb2 Si6 O102 C101 -32.2(6) . . . . ?
Rb2 Si6 O103 C105 150.9(4) . . . . ?
Rb2 Si6 O104 C109 177.8(6) . . . . ?
Rb2 O64 C69 C70 97.2(6) . . . . ?
Rb2 O64 C69 C71 -22.8(6) . . . . ?
Rb2 O64 C69 C72 -141.2(4) . . . . ?
Rb2 O83 C85 C86 -145.3(5) . . . . ?
Rb2 O83 C85 C87 -25.2(7) . . . . ?
Rb2 O83 C85 C88 91.5(7) . . . . ?
Rb2 O104 C109 C13 171.7(12) . . . . ?
Rb2 O104 C109 C14 39.5(14) . . . . ?
Rb2 O104 C109 C15 -77.7(11) . . . . ?
Rb2 O104 C109 C110 -145.5(6) . . . . ?
Rb2 O104 C109 C111 93.1(6) . . . . ?
Rb2 O104 C109 C112 -20.4(7) . . . . ?
Si1 O2 C1 C2 62.9(6) . . . . ?
Si1 O2 C1 C3 -179.6(4) . . . . ?
Si1 O2 C1 C4 -60.9(7) . . . . ?
Si1 O3 C5 C6 -157.6(5) . . . . ?
Si1 O3 C5 C7 83.0(7) . . . . ?
Si1 O3 C5 C8 -38.7(8) . . . . ?
Si1 O4 C9 C10 35.7(9) . . . . ?
Si1 O4 C9 C11 156.8(5) . . . . ?
Si1 O4 C9 C12 -86.3(7) . . . . ?
Si2 O22 C21 C22 -152.2(4) . . . . ?
Si2 O22 C21 C23 89.2(6) . . . . ?
Si2 O22 C21 C24 -32.2(7) . . . . ?
Si2 O23 C25 C26 -82.4(6) . . . . ?
Si2 O23 C25 C27 159.9(4) . . . . ?
Si2 O23 C25 C28 40.3(7) . . . . ?
Si2 O24 C29 C30 34.6(7) . . . . ?
Si2 O24 C29 C31 154.6(4) . . . . ?
Si2 O24 C29 C32 -87.3(6) . . . . ?
Si3 O42 C41 C42 -150.6(5) . . . . ?
Si3 O42 C41 C43 -31.5(8) . . . . ?
Si3 O42 C41 C44 90.6(6) . . . . ?
Si3 O43 C45 C46 -87.4(6) . . . . ?
Si3 O43 C45 C47 153.5(4) . . . . ?
Si3 O43 C45 C48 33.3(7) . . . . ?
Si3 O44 C16 C17 26(2) . . . . ?
Si3 O44 C16 C19 146.2(15) . . . . ?
Si3 O44 C16 C37 -94.4(17) . . . . ?
Si3 O44 C49 C50 49.0(14) . . . . ?
Si3 O44 C49 C51 168.2(10) . . . . ?
Si3 O44 C49 C52 -73.8(12) . . . . ?
Si4 O62 C61 C62 -154.8(5) . . . . ?
Si4 O62 C61 C63 -35.6(7) . . . . ?
Si4 O62 C61 C64 86.3(6) . . . . ?
Si4 O63 C65 C66 -86.2(6) . . . . ?
Si4 O63 C65 C67 35.2(7) . . . . ?
Si4 O63 C65 C68 155.1(5) . . . . ?
Si4 O64 C69 C70 -81.5(7) . . . . ?
Si4 O64 C69 C71 158.5(5) . . . . ?
Si4 O64 C69 C72 40.2(7) . . . . ?
Si5 O82 C81 C82 88.6(8) . . . . ?
Si5 O82 C81 C83 -30.4(9) . . . . ?
Si5 O82 C81 C84 -150.9(6) . . . . ?
Si5 O83 C85 C86 40.4(8) . . . . ?
Si5 O83 C85 C87 160.6(5) . . . . ?
Si5 O83 C85 C88 -82.7(7) . . . . ?
Si5 O84 C89 C90 156.9(4) . . . . ?
Si5 O84 C89 C91 37.0(7) . . . . ?
Si5 O84 C89 C92 -85.3(6) . . . . ?
Si6 O102 C101 C102 41.5(7) . . . . ?
Si6 O102 C101 C103 -81.2(6) . . . . ?
Si6 O102 C101 C104 160.5(5) . . . . ?
Si6 O103 C105 C106 -35.9(7) . . . . ?
Si6 O103 C105 C107 85.8(6) . . . . ?
Si6 O103 C105 C108 -155.8(4) . . . . ?
Si6 O104 C109 C13 -5.7(14) . . . . ?
Si6 O104 C109 C14 -137.9(13) . . . . ?
Si6 O104 C109 C15 104.9(11) . . . . ?
Si6 O104 C109 C110 37.1(9) . . . . ?
Si6 O104 C109 C111 -84.3(7) . . . . ?
Si6 O104 C109 C112 162.2(6) . . . . ?
O1 Si1 O2 Rb1 -9.4(2) . . . . ?
O1 Si1 O2 C1 175.7(4) . . . . ?
O1 Si1 O3 C5 75.2(5) . . . . ?
O1 Si1 O4 C9 34.1(7) . . . . ?
O2 Si1 O1 Rb1 8.36(19) . . . . ?
O2 Si1 O3 C5 -169.6(5) . . . . ?
O2 Si1 O4 C9 -84.2(6) . . . . ?
O3 Si1 O1 Rb1 124.02(18) . . . . ?
O3 Si1 O2 Rb1 -131.50(18) . . . . ?
O3 Si1 O2 C1 53.6(5) . . . . ?
O3 Si1 O4 C9 161.8(6) . . . . ?
O4 Si1 O1 Rb1 -113.3(2) . . . . ?
O4 Si1 O2 Rb1 114.46(19) . . . . ?
O4 Si1 O2 C1 -60.4(5) . . . . ?
O4 Si1 O3 C5 -52.0(5) . . . . ?
O21 Si2 O22 C21 82.5(5) . . . . ?
O21 Si2 O23 Rb1 -10.0(2) . . . . ?
O21 Si2 O23 C25 169.4(4) . . . . ?
O21 Si2 O24 C29 38.2(5) . . . . ?
O22 Si2 O21 Rb1 124.69(19) . . . . ?
O22 Si2 O23 Rb1 -133.00(17) . . . . ?
O22 Si2 O23 C25 46.3(5) . . . . ?
O22 Si2 O24 C29 166.9(5) . . . . ?
O23 Si2 O21 Rb1 8.97(19) . . . . ?
O23 Si2 O22 C21 -162.0(4) . . . . ?
O23 Si2 O24 C29 -79.3(5) . . . . ?
O24 Si2 O21 Rb1 -111.87(18) . . . . ?
O24 Si2 O22 C21 -44.5(5) . . . . ?
O24 Si2 O23 Rb1 112.59(18) . . . . ?
O24 Si2 O23 C25 -68.1(5) . . . . ?
O41 Si3 O42 C41 82.6(5) . . . . ?
O41 Si3 O43 C45 38.8(5) . . . . ?
O41 Si3 O44 Rb1 -6.8(2) . . . . ?
O41 Si3 O44 C16 176.7(15) . . . . ?
O41 Si3 O44 C49 162.9(9) . . . . ?
O42 Si3 O41 Rb1 121.41(18) . . . . ?
O42 Si3 O43 C45 167.1(4) . . . . ?
O42 Si3 O44 Rb1 -129.16(19) . . . . ?
O42 Si3 O44 C16 54.3(15) . . . . ?
O42 Si3 O44 C49 40.5(10) . . . . ?
O43 Si3 O41 Rb1 -115.30(18) . . . . ?
O43 Si3 O42 C41 -44.3(5) . . . . ?
O43 Si3 O44 Rb1 116.22(18) . . . . ?
O43 Si3 O44 C16 -60.3(15) . . . . ?
O43 Si3 O44 C49 -74.1(9) . . . . ?
O44 Si3 O41 Rb1 6.3(2) . . . . ?
O44 Si3 O42 C41 -162.4(5) . . . . ?
O44 Si3 O43 C45 -79.1(5) . . . . ?
O61 Si4 O62 C61 72.7(5) . . . . ?
O61 Si4 O63 C65 38.2(5) . . . . ?
O61 Si4 O64 Rb2 -7.2(2) . . . . ?
O61 Si4 O64 C69 171.6(5) . . . . ?
O62 Si4 O61 Rb2 121.82(18) . . . . ?
O62 Si4 O63 C65 166.3(5) . . . . ?
O62 Si4 O64 Rb2 -129.36(18) . . . . ?
O62 Si4 O64 C69 49.5(5) . . . . ?
O63 Si4 O61 Rb2 -115.12(18) . . . . ?
O63 Si4 O62 C61 -54.7(5) . . . . ?
O63 Si4 O64 Rb2 116.58(18) . . . . ?
O63 Si4 O64 C69 -64.6(5) . . . . ?
O64 Si4 O61 Rb2 6.4(2) . . . . ?
O64 Si4 O62 C61 -172.2(4) . . . . ?
O64 Si4 O63 C65 -80.0(5) . . . . ?
O81 Si5 O82 C81 75.4(6) . . . . ?
O81 Si5 O83 Rb2 -5.3(2) . . . . ?
O81 Si5 O83 C85 169.7(5) . . . . ?
O81 Si5 O84 C89 38.2(5) . . . . ?
O82 Si5 O81 Rb2 119.8(2) . . . . ?
O82 Si5 O83 Rb2 -128.7(2) . . . . ?
O82 Si5 O83 C85 46.3(6) . . . . ?
O82 Si5 O84 C89 167.7(5) . . . . ?
O83 Si5 O81 Rb2 4.7(2) . . . . ?
O83 Si5 O82 C81 -169.3(6) . . . . ?
O83 Si5 O84 C89 -79.5(5) . . . . ?
O84 Si5 O81 Rb2 -116.40(19) . . . . ?
O84 Si5 O82 C81 -52.1(6) . . . . ?
O84 Si5 O83 Rb2 117.46(18) . . . . ?
O84 Si5 O83 C85 -67.5(5) . . . . ?
O101 Si6 O102 C101 31.8(6) . . . . ?
O101 Si6 O103 C105 84.9(5) . . . . ?
O101 Si6 O104 Rb2 -8.1(2) . . . . ?
O101 Si6 O104 C109 169.7(5) . . . . ?
O102 Si6 O101 Rb2 -113.97(19) . . . . ?
O102 Si6 O103 C105 -43.0(5) . . . . ?
O102 Si6 O104 Rb2 115.38(19) . . . . ?
O102 Si6 O104 C109 -66.9(6) . . . . ?
O103 Si6 O101 Rb2 122.22(18) . . . . ?
O103 Si6 O102 C101 160.5(5) . . . . ?
O103 Si6 O104 Rb2 -130.15(19) . . . . ?
O103 Si6 O104 C109 47.6(6) . . . . ?
O104 Si6 O101 Rb2 7.3(2) . . . . ?
O104 Si6 O102 C101 -85.7(5) . . . . ?
O104 Si6 O103 C105 -160.7(5) . . . . ?
C121 C122 C123 C124 0.0 . . . . ?
C122 C121 C126 C125 0.0 . . . . ?
C122 C123 C124 C125 0.0 . . . . ?
C123 C124 C125 C126 0.0 . . . . ?
C124 C125 C126 C121 0.0 . . . . ?
C126 C121 C122 C123 0.0 . . . . ?
C127 C121 C122 C123 -172.5(9) . . . . ?
C127 C121 C126 C125 172.7(8) . . . . ?
C128 C129 C130 C131 2(2) . . . . ?
C129 C128 C133 C132 0.7(19) . . . . ?
C129 C130 C131 C132 0(2) . . . . ?
C130 C131 C132 C133 -1(2) . . . . ?
C131 C132 C133 C128 0.7(19) . . . . ?
C133 C128 C129 C130 -2(2) . . . . ?
C134 C128 C129 C130 -179.3(12) . . . . ?
C134 C128 C133 C132 178.2(12) . . . . ?

loop_
_exptl_oxdiff_crystal_face_indexfrac_h
_exptl_oxdiff_crystal_face_indexfrac_k
_exptl_oxdiff_crystal_face_indexfrac_l
_exptl_oxdiff_crystal_face_x
_exptl_oxdiff_crystal_face_y
_exptl_oxdiff_crystal_face_z
1.0027 2.0019 0.9990 -0.0342 -0.0382 -0.1759
-1.0010 -1.0013 0.0009 0.0465 0.0749 0.0788
-2.0002 -1.0021 1.0017 0.1051 0.1865 0.0604
0.0017 1.0005 0.9999 0.0122 0.0367 -0.0971
-1.9987 -0.0015 1.0019 0.0599 0.2272 -0.0151
-2.0021 -2.0025 -0.9979 0.0354 0.1539 0.1791
4.9846 10.6112 7.7385 -0.0406 -0.1742 -0.9839
7.6118 9.3409 5.3442 -0.1237 -0.5205 -0.8448
-9.4002 -4.6218 -0.0791 0.2149 0.8993 0.3808
-8.5130 0.0295 3.9039 0.2325 0.9708 -0.0590
-8.3402 -4.1510 -7.7013 -0.2459 0.8263 0.5067
-6.9451 3.2216 -2.4743 -0.2804 0.9453 -0.1669
1.5656 -9.5624 -4.6538 0.1634 -0.5533 0.8168
7.0479 8.1935 9.2716 0.1547 -0.5179 -0.8414
5.1444 10.0493 9.1673 0.0668 -0.2213 -0.9729
-0.4979 -0.0236 -16.1620 -0.9278 0.1212 0.3529
1.1109 5.0252 -13.1844 -0.9868 0.1294 -0.0975
-3.5252 -11.4048 -3.1358 0.3396 -0.0455 0.9395
-1.4779 -3.2643 -16.3366 -0.7901 0.1029 0.6043
2.9599 10.2770 -4.3091 -0.7161 0.0946 -0.6916
-2.4992 -6.5554 11.6200 0.9676 -0.0250 0.2513
0.3718 2.1485 16.5376 0.8534 -0.0213 -0.5209
0.3419 -0.0472 -16.2852 -0.9347 0.0235 0.3546
1.9037 4.6868 -13.6228 -0.9976 0.0256 -0.0651
2.1321 -5.2752 -14.3233 -0.5873 -0.4051 0.7007
6.0812 2.1816 -12.4401 -0.8208 -0.5649 0.0847
6.5889 10.4399 -0.1592 -0.4888 -0.3353 -0.8054
1.3165 -8.9760 -9.0320 -0.1147 -0.4831 0.8680
1.2266 -9.5852 0.4614 0.4589 -0.5355 0.7090
-6.2568 -2.3254 -12.0050 -0.5782 0.6770 0.4553
-4.7311 4.2548 -7.9444 -0.6442 0.7531 -0.1338
2.5811 -0.6760 -15.8619 -0.8844 -0.2630 0.3856
4.4001 4.2098 -13.2571 -0.9577 -0.2842 -0.0451
